data_7006046
loop_
_publ_author_name
'Femoni, Cristina'
'Iapalucci, Maria Carmela'
'Longoni, Giuliano'
'Tiozzo, Cristina'
'Zacchini, Stefano'
'Heaton, Brian T.'
'Iggo, Jonathan A.'

_publ_section_title
;
 Sn-centred icosahedral Rh carbonyl clusters: synthesis and structural
 characterization and 13C-{103Rh} HMQC NMR studies.
;
_journal_issue 35
_journal_name_full 'Dalton transactions (Cambridge, England : 2003)'
_journal_page_first 3914
_journal_page_last 3923
_journal_paper_doi 10.1039/b708469b
_journal_year 2007
_chemical_formula_sum 'C61 H88 Cl N4 O29 Rh13 Sn'
_chemical_formula_weight 2833.32
_chemical_name_systematic
;
?
;
_space_group_IT_number 15
_symmetry_cell_setting monoclinic
_symmetry_space_group_name_Hall '-C 2yc'
_symmetry_space_group_name_H-M 'C 1 2/c 1'
_atom_sites_solution_hydrogens geom
_atom_sites_solution_primary direct
_atom_sites_solution_secondary difmap
_audit_creation_method SHELXL-97
_cell_angle_alpha 90.00
_cell_angle_beta 98.836(4)
_cell_angle_gamma 90.00
_cell_formula_units_Z 4
_cell_length_a 14.632(6)
_cell_length_b 23.621(9)
_cell_length_c 25.817(12)
_cell_measurement_reflns_used 2180
_cell_measurement_temperature 298(2)
_cell_measurement_theta_max 17.162
_cell_measurement_theta_min 2.35
_cell_volume 8817(6)
_computing_structure_refinement 'SHELXL-97 (Sheldrick, 1997)'
_computing_structure_solution 'SHELXS-97 (Sheldrick, 1990)'
_diffrn_ambient_temperature 298(2)
_diffrn_measured_fraction_theta_full 0.999
_diffrn_measured_fraction_theta_max 0.999
_diffrn_measurement_device_type 'CCD Area Detector'
_diffrn_measurement_method 'phi and omega scans'
_diffrn_radiation_monochromator graphite
_diffrn_radiation_source 'fine-focus sealed tube'
_diffrn_radiation_type MoK\a
_diffrn_radiation_wavelength 0.71073
_diffrn_reflns_av_R_equivalents 0.5957
_diffrn_reflns_av_sigmaI/netI 0.4776
_diffrn_reflns_limit_h_max 17
_diffrn_reflns_limit_h_min -17
_diffrn_reflns_limit_k_max 28
_diffrn_reflns_limit_k_min -28
_diffrn_reflns_limit_l_max 30
_diffrn_reflns_limit_l_min -30
_diffrn_reflns_number 41686
_diffrn_reflns_theta_full 25.00
_diffrn_reflns_theta_max 25.00
_diffrn_reflns_theta_min 1.60
_exptl_absorpt_coefficient_mu 2.742
_exptl_absorpt_correction_T_max 0.7711
_exptl_absorpt_correction_T_min 0.6101
_exptl_absorpt_correction_type empirical
_exptl_crystal_colour black
_exptl_crystal_density_diffrn 2.135
_exptl_crystal_density_method 'not measured'
_exptl_crystal_description prismatic
_exptl_crystal_F_000 5464
_exptl_crystal_size_max 0.20
_exptl_crystal_size_mid 0.15
_exptl_crystal_size_min 0.10
_refine_diff_density_max 1.579
_refine_diff_density_min -0.902
_refine_diff_density_rms 0.253
_refine_ls_extinction_method none
_refine_ls_goodness_of_fit_ref 0.940
_refine_ls_hydrogen_treatment constr
_refine_ls_matrix_type full
_refine_ls_number_parameters 501
_refine_ls_number_reflns 7776
_refine_ls_number_restraints 344
_refine_ls_restrained_S_all 0.926
_refine_ls_R_factor_all 0.4090
_refine_ls_R_factor_gt 0.1077
_refine_ls_shift/su_max 0.000
_refine_ls_shift/su_mean 0.000
_refine_ls_structure_factor_coef Fsqd
_refine_ls_weighting_details 'calc w=1/[\s^2^(Fo^2^)+(0.1551P)^2^+0.0000P] where P=(Fo^2^+2Fc^2^)/3'
_refine_ls_weighting_scheme calc
_refine_ls_wR_factor_gt 0.2356
_refine_ls_wR_factor_ref 0.4117
_reflns_number_gt 1513
_reflns_number_total 7776
_reflns_threshold_expression >2sigma(I)
_cod_data_source_file b708469b.txt
_cod_data_source_block Rh13SnCl
_cod_depositor_comments
;
The following automatic conversions were performed:
'_symmetry_cell_setting' value 'Monoclinic' changed to 'monoclinic'
according to '/home/saulius/struct/CIF-dictionaries/cif_core.dic'
dictionary named 'cif_core.dic' version 2.4.1 from 2010-06-29.

Automatic conversion script
Id: cif_fix_enum 1527 2010-12-29 10:47:43Z saulius 
;
_cod_original_sg_symbol_H-M C2/c
_cod_database_code 7006046

loop_
_symmetry_equiv_pos_as_xyz
'x, y, z'
'-x, y, -z+1/2'
'x+1/2, y+1/2, z'
'-x+1/2, y+1/2, -z+1/2'
'-x, -y, -z'
'x, -y, z-1/2'
'-x+1/2, -y+1/2, -z'
'x+1/2, -y+1/2, z-1/2'

loop_
_atom_site_label
_atom_site_type_symbol
_atom_site_fract_x
_atom_site_fract_y
_atom_site_fract_z
_atom_site_U_iso_or_equiv
_atom_site_adp_type
_atom_site_occupancy
_atom_site_symmetry_multiplicity
_atom_site_calc_flag
_atom_site_refinement_flags
_atom_site_disorder_assembly
_atom_site_disorder_group
Sn1 Sn 0.0000 0.31215(16) 0.2500 0.0615(12) Uani 1 2 d S . .
Rh2 Rh 0.0440(3) 0.24775(15) 0.16877(15) 0.0792(13) Uani 1 1 d . . .
Rh3 Rh 0.1862(2) 0.31132(15) 0.24645(14) 0.0773(11) Uani 1 1 d D . .
Rh4 Rh 0.0458(3) 0.37747(16) 0.17022(15) 0.0825(13) Uani 1 1 d D . .
Rh5 Rh -0.1089(3) 0.41339(15) 0.21903(16) 0.0862(13) Uani 1 1 d D . .
Rh6 Rh -0.1288(3) 0.31943(16) 0.15256(15) 0.0843(13) Uani 1 1 d . . .
Rh7 Rh -0.0929(3) 0.20397(14) 0.22708(16) 0.0845(13) Uani 1 1 d . . .
Rh8 Rh 0.1742(5) 0.3124(3) 0.1437(3) 0.084(2) Uani 0.50 1 d PD . .
Cl9 Cl 0.2693(12) 0.3149(8) 0.0841(7) 0.065(5) Uani 0.50 1 d PDU . .
C1 C -0.041(4) 0.355(3) 0.1103(19) 0.140(12) Uani 1 1 d DU . .
O1 O -0.040(3) 0.3631(17) 0.0636(15) 0.140(12) Uani 1 1 d DU . .
C2 C -0.180(4) 0.396(2) 0.149(2) 0.125(11) Uani 1 1 d DU . .
O2 O -0.237(3) 0.4216(15) 0.1212(14) 0.125(11) Uani 1 1 d DU . .
C3 C -0.202(4) 0.166(3) 0.201(3) 0.153(13) Uani 1 1 d DU . .
O3 O -0.272(3) 0.1464(17) 0.1815(16) 0.153(13) Uani 1 1 d DU . .
C4 C 0.228(3) 0.387(2) 0.252(2) 0.101(9) Uani 1 1 d DU . .
O4 O 0.289(2) 0.4146(13) 0.2416(12) 0.101(9) Uani 1 1 d DU . .
C5 C -0.054(4) 0.190(2) 0.1510(17) 0.118(10) Uani 1 1 d DU . .
O5 O -0.077(3) 0.1611(12) 0.1166(12) 0.118(10) Uani 1 1 d DU . .
C6 C 0.134(4) 0.1948(18) 0.198(2) 0.111(10) Uani 1 1 d DU . .
O6 O 0.187(2) 0.1603(12) 0.1860(13) 0.111(10) Uani 1 1 d DU . .
C7 C 0.257(4) 0.293(3) 0.3125(19) 0.168(15) Uani 1 1 d DU . .
O7 O 0.327(3) 0.2816(19) 0.3393(16) 0.168(15) Uani 1 1 d DU . .
C8 C -0.016(4) 0.4520(18) 0.1747(13) 0.155(13) Uani 1 1 d DU . .
O8 O -0.003(3) 0.4969(15) 0.1582(13) 0.155(13) Uani 1 1 d DU . .
C9 C 0.0000 0.143(2) 0.2500 0.126(14) Uani 1 2 d SDU . .
O9 O 0.0000 0.0953(17) 0.2500 0.126(14) Uani 1 2 d SDU . .
C10 C 0.138(5) 0.404(2) 0.135(3) 0.188(15) Uani 1 1 d DU . .
O10 O 0.169(3) 0.4401(19) 0.1119(18) 0.188(15) Uani 1 1 d DU . .
C11 C 0.281(3) 0.283(3) 0.212(2) 0.177(14) Uani 1 1 d DU . .
O11 O 0.352(3) 0.2580(18) 0.2153(18) 0.177(14) Uani 1 1 d DU . .
C12 C 0.080(5) 0.244(3) 0.104(2) 0.166(13) Uani 1 1 d DU . .
O12 O 0.066(3) 0.2337(17) 0.0588(17) 0.166(13) Uani 1 1 d DU . .
C13 C -0.179(5) 0.278(3) 0.0942(19) 0.161(13) Uani 1 1 d DU . .
O13 O -0.205(3) 0.2562(17) 0.0561(13) 0.161(13) Uani 1 1 d DU . .
C14 C -0.135(5) 0.487(2) 0.236(3) 0.170(14) Uani 1 1 d DU . .
O14 O -0.164(3) 0.5323(16) 0.2424(17) 0.170(14) Uani 1 1 d DU . .
N1 N 0.975(3) 0.0448(18) 0.6263(15) 0.18(2) Uani 1 1 d D . .
C100 C 0.912(5) 0.065(4) 0.582(3) 0.40(5) Uani 1 1 d DU . .
H10A H 0.8715 0.0936 0.5927 0.485 Uiso 1 1 calc R . .
H10B H 0.8741 0.0338 0.5658 0.485 Uiso 1 1 calc R . .
C101 C 0.968(8) 0.088(5) 0.546(5) 0.40(5) Uani 1 1 d U . .
H10C H 0.9288 0.1040 0.5163 0.607 Uiso 1 1 calc R . .
H10D H 1.0049 0.0583 0.5341 0.607 Uiso 1 1 calc R . .
H10E H 1.0078 0.1167 0.5632 0.607 Uiso 1 1 calc R . .
C102 C 1.039(5) 0.006(3) 0.608(3) 0.30(4) Uani 1 1 d DU . .
H10F H 1.0751 0.0267 0.5863 0.356 Uiso 1 1 calc R . .
H10G H 1.0024 -0.0217 0.5858 0.356 Uiso 1 1 calc R . .
C103 C 1.109(6) -0.029(3) 0.649(3) 0.29(4) Uani 1 1 d U . .
H10H H 1.1437 -0.0541 0.6313 0.440 Uiso 1 1 calc R . .
H10I H 1.0746 -0.0497 0.6719 0.440 Uiso 1 1 calc R . .
H10J H 1.1496 -0.0027 0.6701 0.440 Uiso 1 1 calc R . .
C104 C 1.025(5) 0.091(2) 0.652(3) 0.24(3) Uani 1 1 d DU . .
H10K H 1.0714 0.0740 0.6781 0.290 Uiso 1 1 calc R . .
H10L H 1.0576 0.1078 0.6261 0.290 Uiso 1 1 calc R . .
C105 C 0.994(5) 0.137(3) 0.678(3) 0.24(3) Uani 1 1 d U . .
H10M H 1.0460 0.1590 0.6932 0.355 Uiso 1 1 calc R . .
H10N H 0.9602 0.1238 0.7043 0.355 Uiso 1 1 calc R . .
H10O H 0.9543 0.1597 0.6528 0.355 Uiso 1 1 calc R . .
C106 C 0.925(5) 0.016(3) 0.662(3) 0.33(4) Uani 1 1 d DU . .
H10P H 0.9103 0.0457 0.6857 0.401 Uiso 1 1 calc R . .
H10Q H 0.9699 -0.0079 0.6826 0.401 Uiso 1 1 calc R . .
C107 C 0.839(5) -0.019(4) 0.651(3) 0.33(4) Uani 1 1 d DU . .
H10R H 0.8198 -0.0298 0.6839 0.498 Uiso 1 1 calc R . .
H10S H 0.8506 -0.0522 0.6321 0.498 Uiso 1 1 calc R . .
H10T H 0.7902 0.0027 0.6311 0.498 Uiso 1 1 calc R . .
N2 N 0.579(2) 0.1464(17) 0.4215(13) 0.137(18) Uani 1 1 d D . .
C200 C 0.585(6) 0.0858(18) 0.425(3) 0.45(6) Uani 1 1 d DU . .
H20A H 0.6392 0.0733 0.4108 0.546 Uiso 1 1 calc R . .
H20B H 0.5311 0.0694 0.4037 0.546 Uiso 1 1 calc R . .
C201 C 0.591(8) 0.063(4) 0.482(3) 0.45(6) Uani 1 1 d DU . .
H20C H 0.5911 0.0227 0.4822 0.677 Uiso 1 1 calc R . .
H20D H 0.5389 0.0768 0.4973 0.677 Uiso 1 1 calc R . .
H20E H 0.6472 0.0768 0.5030 0.677 Uiso 1 1 calc R . .
C202 C 0.493(3) 0.165(3) 0.435(3) 0.26(3) Uani 1 1 d DU . .
H20F H 0.4856 0.1474 0.4683 0.317 Uiso 1 1 calc R . .
H20G H 0.4437 0.1514 0.4089 0.317 Uiso 1 1 calc R . .
C203 C 0.484(6) 0.227(3) 0.440(3) 0.26(3) Uani 1 1 d DU . .
H20H H 0.4260 0.2358 0.4509 0.388 Uiso 1 1 calc R . .
H20I H 0.4881 0.2446 0.4072 0.388 Uiso 1 1 calc R . .
H20J H 0.5336 0.2409 0.4661 0.388 Uiso 1 1 calc R . .
C204 C 0.588(4) 0.165(3) 0.3696(17) 0.25(3) Uani 1 1 d DU . .
H20K H 0.6433 0.1476 0.3601 0.297 Uiso 1 1 calc R . .
H20L H 0.5974 0.2054 0.3705 0.297 Uiso 1 1 calc R . .
C205 C 0.508(5) 0.152(3) 0.326(3) 0.24(3) Uani 1 1 d DU . .
H20M H 0.5224 0.1649 0.2934 0.367 Uiso 1 1 calc R . .
H20N H 0.4530 0.1704 0.3338 0.367 Uiso 1 1 calc R . .
H20O H 0.4975 0.1116 0.3246 0.367 Uiso 1 1 calc R . .
C206 C 0.655(4) 0.170(3) 0.458(2) 0.35(4) Uani 1 1 d DU . .
H20P H 0.6496 0.1610 0.4936 0.419 Uiso 1 1 calc R . .
H20Q H 0.6572 0.2112 0.4541 0.419 Uiso 1 1 calc R . .
C207 C 0.743(6) 0.142(4) 0.441(4) 0.35(4) Uani 1 1 d DU . .
H20R H 0.7973 0.1562 0.4631 0.518 Uiso 1 1 calc R . .
H20S H 0.7463 0.1514 0.4052 0.518 Uiso 1 1 calc R . .
H20T H 0.7394 0.1019 0.4449 0.518 Uiso 1 1 calc R . .
O300 O 0.867(6) 0.938(4) 0.500(3) 0.20(3) Uiso 0.55(4) 1 d PDU A -1
H300 H 0.9089 0.9411 0.5244 0.304 Uiso 0.55(4) 1 calc PR A -1
C301 C 0.803(8) 0.978(5) 0.503(5) 0.20(3) Uiso 0.55(4) 1 d PDU A -1
H30A H 0.7840 0.9946 0.4690 0.299 Uiso 0.55(4) 1 calc PR A -1
H30B H 0.8286 1.0069 0.5271 0.299 Uiso 0.55(4) 1 calc PR A -1
H30C H 0.7503 0.9614 0.5151 0.299 Uiso 0.55(4) 1 calc PR A -1
O400 O 0.779(8) 0.903(5) 0.512(4) 0.20(3) Uiso 0.45(4) 1 d PDU A -2
H400 H 0.7301 0.8946 0.4930 0.303 Uiso 0.45(4) 1 calc PR A -2
C401 C 0.849(10) 0.871(6) 0.497(6) 0.20(3) Uiso 0.45(4) 1 d PDU A -2
H40A H 0.8777 0.8914 0.4716 0.302 Uiso 0.45(4) 1 calc PR A -2
H40B H 0.8248 0.8359 0.4822 0.302 Uiso 0.45(4) 1 calc PR A -2
H40C H 0.8945 0.8635 0.5274 0.302 Uiso 0.45(4) 1 calc PR A -2

loop_
_atom_site_aniso_label
_atom_site_aniso_U_11
_atom_site_aniso_U_22
_atom_site_aniso_U_33
_atom_site_aniso_U_23
_atom_site_aniso_U_13
_atom_site_aniso_U_12
Sn1 0.067(3) 0.058(2) 0.058(3) 0.000 0.004(2) 0.000
Rh2 0.084(3) 0.083(3) 0.071(3) -0.005(2) 0.013(2) 0.003(2)
Rh3 0.068(2) 0.084(2) 0.079(3) 0.007(2) 0.0083(19) 0.001(2)
Rh4 0.090(3) 0.087(3) 0.072(3) 0.007(2) 0.017(2) 0.000(2)
Rh5 0.093(3) 0.078(3) 0.088(3) 0.007(2) 0.016(2) 0.013(2)
Rh6 0.083(3) 0.098(3) 0.069(3) -0.006(2) 0.003(2) 0.010(2)
Rh7 0.081(3) 0.075(3) 0.096(3) -0.003(2) 0.010(2) -0.006(2)
Rh8 0.083(5) 0.109(6) 0.065(5) 0.006(5) 0.030(4) 0.003(5)
Cl9 0.061(8) 0.085(9) 0.057(9) 0.000(8) 0.034(7) -0.006(8)
C1 0.14(2) 0.18(3) 0.10(3) 0.01(3) 0.03(3) 0.04(2)
O1 0.14(2) 0.18(3) 0.10(3) 0.01(3) 0.03(3) 0.04(2)
C2 0.15(3) 0.13(3) 0.10(3) -0.01(2) 0.04(2) 0.04(2)
O2 0.15(3) 0.13(3) 0.10(3) -0.01(2) 0.04(2) 0.04(2)
C3 0.13(3) 0.16(3) 0.16(3) -0.03(2) -0.01(3) -0.03(3)
O3 0.13(3) 0.16(3) 0.16(3) -0.03(2) -0.01(3) -0.03(3)
C4 0.11(3) 0.09(2) 0.10(2) 0.021(17) 0.020(19) 0.004(17)
O4 0.11(3) 0.09(2) 0.10(2) 0.021(17) 0.021(19) 0.004(17)
C5 0.21(3) 0.08(2) 0.06(2) -0.031(14) 0.01(2) -0.02(2)
O5 0.21(3) 0.08(2) 0.06(2) -0.031(14) 0.01(2) -0.02(2)
C6 0.15(3) 0.055(19) 0.12(2) 0.011(18) 0.02(2) 0.005(17)
O6 0.15(3) 0.056(19) 0.12(2) 0.011(18) 0.02(2) 0.005(17)
C7 0.23(5) 0.18(3) 0.10(3) 0.01(3) 0.02(3) -0.07(4)
O7 0.23(5) 0.18(3) 0.10(3) 0.01(3) 0.02(3) -0.07(4)
C8 0.19(3) 0.16(3) 0.11(2) 0.12(2) 0.00(2) 0.05(3)
O8 0.19(3) 0.16(3) 0.11(2) 0.11(2) 0.00(2) 0.05(3)
C9 0.17(3) 0.05(2) 0.15(3) 0.000 0.00(3) 0.000
O9 0.17(3) 0.05(2) 0.15(3) 0.000 0.00(3) 0.000
C10 0.188(16) 0.188(16) 0.188(16) 0.000(7) 0.027(7) -0.002(7)
O10 0.188(16) 0.188(16) 0.188(16) 0.000(7) 0.027(7) -0.001(7)
C11 0.176(16) 0.177(15) 0.179(15) 0.000(7) 0.028(7) 0.000(7)
O11 0.176(16) 0.177(15) 0.179(15) 0.000(7) 0.028(7) 0.000(7)
C12 0.165(15) 0.168(14) 0.164(15) -0.003(7) 0.024(7) 0.004(7)
O12 0.165(15) 0.168(14) 0.164(15) -0.003(7) 0.024(7) 0.004(7)
C13 0.22(3) 0.20(3) 0.04(2) -0.04(2) -0.04(2) 0.03(3)
O13 0.22(3) 0.20(3) 0.04(2) -0.04(2) -0.04(2) 0.03(3)
C14 0.25(4) 0.11(3) 0.18(3) -0.05(3) 0.10(3) -0.01(3)
O14 0.25(4) 0.11(3) 0.18(3) -0.05(3) 0.10(3) -0.01(3)
N1 0.15(5) 0.20(5) 0.14(5) -0.06(4) -0.09(4) 0.02(4)
C100 0.40(5) 0.40(5) 0.40(5) 0.000(9) 0.063(12) 0.001(9)
C101 0.40(5) 0.40(5) 0.40(5) 0.001(9) 0.063(12) 0.000(9)
C102 0.30(4) 0.30(4) 0.30(4) 0.001(9) 0.045(11) 0.000(9)
C103 0.29(4) 0.29(4) 0.29(4) 0.003(9) 0.047(11) 0.001(9)
C104 0.24(3) 0.24(3) 0.24(3) -0.001(9) 0.036(10) 0.000(9)
C105 0.24(3) 0.24(3) 0.24(3) -0.003(9) 0.038(10) 0.002(9)
C106 0.33(4) 0.33(4) 0.33(4) 0.001(9) 0.052(11) 0.001(9)
C107 0.33(4) 0.33(4) 0.33(4) -0.001(9) 0.049(11) 0.001(9)
N2 0.09(3) 0.27(6) 0.05(3) -0.01(3) 0.00(2) -0.05(3)
C200 0.46(6) 0.45(6) 0.45(6) -0.001(9) 0.070(13) 0.000(9)
C201 0.45(6) 0.45(6) 0.45(6) 0.000(9) 0.071(13) -0.001(9)
C202 0.26(3) 0.27(3) 0.26(3) 0.001(9) 0.042(10) 0.001(9)
C203 0.26(3) 0.26(3) 0.26(3) 0.000(9) 0.039(10) 0.000(9)
C204 0.25(3) 0.25(3) 0.25(3) 0.000(9) 0.037(10) 0.002(9)
C205 0.24(3) 0.24(3) 0.24(3) 0.001(9) 0.035(10) 0.000(9)
C206 0.35(4) 0.35(4) 0.35(4) -0.002(9) 0.054(11) 0.000(9)
C207 0.35(4) 0.34(4) 0.35(4) 0.001(9) 0.054(11) -0.001(9)

loop_
_atom_type_symbol
_atom_type_description
_atom_type_scat_dispersion_real
_atom_type_scat_dispersion_imag
_atom_type_scat_source
C C 0.0033 0.0016 'International Tables Vol C Tables 4.2.6.8 and 6.1.1.4'
N N 0.0061 0.0033 'International Tables Vol C Tables 4.2.6.8 and 6.1.1.4'
O O 0.0106 0.0060 'International Tables Vol C Tables 4.2.6.8 and 6.1.1.4'
Cl Cl 0.1484 0.1585 'International Tables Vol C Tables 4.2.6.8 and 6.1.1.4'
Rh Rh -1.1178 0.9187 'International Tables Vol C Tables 4.2.6.8 and 6.1.1.4'
Sn Sn -0.6537 1.4246 'International Tables Vol C Tables 4.2.6.8 and 6.1.1.4'
H H 0.0000 0.0000 'International Tables Vol C Tables 4.2.6.8 and 6.1.1.4'

loop_
_geom_angle_atom_site_label_1
_geom_angle_atom_site_label_2
_geom_angle_atom_site_label_3
_geom_angle
_geom_angle_site_symmetry_1
_geom_angle_site_symmetry_3
_geom_angle_publ_flag
Rh4 Sn1 Rh4 111.4(2) . 2 ?
Rh4 Sn1 Rh3 67.61(11) . . ?
Rh4 Sn1 Rh3 112.89(13) 2 . ?
Rh4 Sn1 Rh3 112.89(13) . 2 ?
Rh4 Sn1 Rh3 67.61(11) 2 2 ?
Rh3 Sn1 Rh3 179.2(2) . 2 ?
Rh4 Sn1 Rh2 179.01(16) . 2 ?
Rh4 Sn1 Rh2 67.94(11) 2 2 ?
Rh3 Sn1 Rh2 111.88(13) . 2 ?
Rh3 Sn1 Rh2 67.64(12) 2 2 ?
Rh4 Sn1 Rh2 67.94(11) . . ?
Rh4 Sn1 Rh2 179.01(16) 2 . ?
Rh3 Sn1 Rh2 67.64(12) . . ?
Rh3 Sn1 Rh2 111.88(13) 2 . ?
Rh2 Sn1 Rh2 112.7(2) 2 . ?
Rh4 Sn1 Rh6 61.11(12) . . ?
Rh4 Sn1 Rh6 114.60(14) 2 . ?
Rh3 Sn1 Rh6 119.15(11) . . ?
Rh3 Sn1 Rh6 60.91(11) 2 . ?
Rh2 Sn1 Rh6 119.78(13) 2 . ?
Rh2 Sn1 Rh6 64.46(11) . . ?
Rh4 Sn1 Rh6 114.61(14) . 2 ?
Rh4 Sn1 Rh6 61.11(12) 2 2 ?
Rh3 Sn1 Rh6 60.91(11) . 2 ?
Rh3 Sn1 Rh6 119.15(11) 2 2 ?
Rh2 Sn1 Rh6 64.46(11) 2 2 ?
Rh2 Sn1 Rh6 119.78(13) . 2 ?
Rh6 Sn1 Rh6 173.2(2) . 2 ?
Rh4 Sn1 Rh7 119.12(12) . 2 ?
Rh4 Sn1 Rh7 120.15(13) 2 2 ?
Rh3 Sn1 Rh7 64.22(12) . 2 ?
Rh3 Sn1 Rh7 114.99(16) 2 2 ?
Rh2 Sn1 Rh7 61.03(13) 2 2 ?
Rh2 Sn1 Rh7 60.81(13) . 2 ?
Rh6 Sn1 Rh7 116.62(15) . 2 ?
Rh6 Sn1 Rh7 69.87(12) 2 2 ?
Rh4 Sn1 Rh7 120.15(13) . . ?
Rh4 Sn1 Rh7 119.12(12) 2 . ?
Rh3 Sn1 Rh7 114.99(16) . . ?
Rh3 Sn1 Rh7 64.22(12) 2 . ?
Rh2 Sn1 Rh7 60.81(13) 2 . ?
Rh2 Sn1 Rh7 61.03(13) . . ?
Rh6 Sn1 Rh7 69.87(12) . . ?
Rh6 Sn1 Rh7 116.62(15) 2 . ?
Rh7 Sn1 Rh7 57.33(17) 2 . ?
Rh4 Sn1 Rh5 61.20(13) . . ?
Rh4 Sn1 Rh5 63.74(13) 2 . ?
Rh3 Sn1 Rh5 120.05(16) . . ?
Rh3 Sn1 Rh5 60.72(12) 2 . ?
Rh2 Sn1 Rh5 118.77(12) 2 . ?
Rh2 Sn1 Rh5 115.29(12) . . ?
Rh6 Sn1 Rh5 57.32(11) . . ?
Rh6 Sn1 Rh5 116.29(16) 2 . ?
Rh7 Sn1 Rh5 173.49(13) 2 . ?
Rh7 Sn1 Rh5 116.45(11) . . ?
Rh4 Sn1 Rh5 63.74(13) . 2 ?
Rh4 Sn1 Rh5 61.20(13) 2 2 ?
Rh3 Sn1 Rh5 60.72(12) . 2 ?
Rh3 Sn1 Rh5 120.04(16) 2 2 ?
Rh2 Sn1 Rh5 115.28(12) 2 2 ?
Rh2 Sn1 Rh5 118.78(12) . 2 ?
Rh6 Sn1 Rh5 116.29(16) . 2 ?
Rh6 Sn1 Rh5 57.32(11) 2 2 ?
Rh7 Sn1 Rh5 116.45(11) 2 2 ?
Rh7 Sn1 Rh5 173.48(13) . 2 ?
Rh5 Sn1 Rh5 69.83(18) . 2 ?
C12 Rh2 C6 93(3) . . ?
C12 Rh2 C5 93(2) . . ?
C6 Rh2 C5 94(2) . . ?
C12 Rh2 Rh8 58.5(18) . . ?
C6 Rh2 Rh8 89.7(16) . . ?
C5 Rh2 Rh8 151.5(14) . . ?
C12 Rh2 Sn1 149.3(19) . . ?
C6 Rh2 Sn1 106.8(15) . . ?
C5 Rh2 Sn1 108.3(14) . . ?
Rh8 Rh2 Sn1 97.5(2) . . ?
C12 Rh2 Rh7 140(2) . 2 ?
C6 Rh2 Rh7 47.6(15) . 2 ?
C5 Rh2 Rh7 91.9(14) . 2 ?
Rh8 Rh2 Rh7 111.0(2) . 2 ?
Sn1 Rh2 Rh7 62.46(13) . 2 ?
C12 Rh2 Rh7 141.3(18) . . ?
C6 Rh2 Rh7 93.0(15) . . ?
C5 Rh2 Rh7 48.5(14) . . ?
Rh8 Rh2 Rh7 159.6(2) . . ?
Sn1 Rh2 Rh7 62.33(12) . . ?
Rh7 Rh2 Rh7 58.21(16) 2 . ?
C12 Rh2 Rh6 105(2) . . ?
C6 Rh2 Rh6 160.9(16) . . ?
C5 Rh2 Rh6 78.3(16) . . ?
Rh8 Rh2 Rh6 105.4(2) . . ?
Sn1 Rh2 Rh6 60.36(11) . . ?
Rh7 Rh2 Rh6 114.55(17) 2 . ?
Rh7 Rh2 Rh6 68.80(13) . . ?
C12 Rh2 Rh3 111.2(18) . . ?
C6 Rh2 Rh3 72.3(15) . . ?
C5 Rh2 Rh3 152.3(14) . . ?
Rh8 Rh2 Rh3 54.77(19) . . ?
Sn1 Rh2 Rh3 56.09(10) . . ?
Rh7 Rh2 Rh3 60.97(13) 2 . ?
Rh7 Rh2 Rh3 106.99(16) . . ?
Rh6 Rh2 Rh3 106.67(15) . . ?
C12 Rh2 Rh4 93.4(19) . . ?
C6 Rh2 Rh4 130.6(15) . . ?
C5 Rh2 Rh4 134.4(16) . . ?
Rh8 Rh2 Rh4 53.9(2) . . ?
Sn1 Rh2 Rh4 55.90(12) . . ?
Rh7 Rh2 Rh4 110.40(16) 2 . ?
Rh7 Rh2 Rh4 111.01(16) . . ?
Rh6 Rh2 Rh4 56.38(13) . . ?
Rh3 Rh2 Rh4 59.76(12) . . ?
C11 Rh3 C4 97(3) . . ?
C11 Rh3 C7 90(3) . . ?
C4 Rh3 C7 91(3) . . ?
C11 Rh3 Rh8 57.7(17) . . ?
C4 Rh3 Rh8 92.5(16) . . ?
C7 Rh3 Rh8 148(2) . . ?
C11 Rh3 Sn1 146(2) . . ?
C4 Rh3 Sn1 107.4(15) . . ?
C7 Rh3 Sn1 112(2) . . ?
Rh8 Rh3 Sn1 96.95(19) . . ?
C11 Rh3 Rh5 143(2) . 2 ?
C4 Rh3 Rh5 46.6(15) . 2 ?
C7 Rh3 Rh5 95(2) . 2 ?
Rh8 Rh3 Rh5 109.7(2) . 2 ?
Sn1 Rh3 Rh5 62.69(13) . 2 ?
C11 Rh3 Rh6 142.7(17) . 2 ?
C4 Rh3 Rh6 89.8(16) . 2 ?
C7 Rh3 Rh6 53(2) . 2 ?
Rh8 Rh3 Rh6 158.9(2) . 2 ?
Sn1 Rh3 Rh6 62.43(11) . 2 ?
Rh5 Rh3 Rh6 58.36(13) 2 2 ?
C11 Rh3 Rh7 102(2) . 2 ?
C4 Rh3 Rh7 158.7(15) . 2 ?
C7 Rh3 Rh7 79(2) . 2 ?
Rh8 Rh3 Rh7 106.0(2) . 2 ?
Sn1 Rh3 Rh7 60.67(13) . 2 ?
Rh5 Rh3 Rh7 115.11(16) 2 2 ?
Rh6 Rh3 Rh7 69.08(13) 2 2 ?
C11 Rh3 Rh4 110.3(17) . . ?
C4 Rh3 Rh4 75.1(16) . . ?
C7 Rh3 Rh4 156(2) . . ?
Rh8 Rh3 Rh4 53.85(19) . . ?
Sn1 Rh3 Rh4 56.16(11) . . ?
Rh5 Rh3 Rh4 60.66(13) 2 . ?
Rh6 Rh3 Rh4 106.89(15) 2 . ?
Rh7 Rh3 Rh4 107.13(15) 2 . ?
C11 Rh3 Rh2 90(2) . . ?
C4 Rh3 Rh2 134.2(16) . . ?
C7 Rh3 Rh2 135(2) . . ?
Rh8 Rh3 Rh2 53.8(2) . . ?
Sn1 Rh3 Rh2 56.28(11) . . ?
Rh5 Rh3 Rh2 110.90(15) 2 . ?
Rh6 Rh3 Rh2 111.41(15) 2 . ?
Rh7 Rh3 Rh2 56.46(12) 2 . ?
Rh4 Rh3 Rh2 60.30(12) . . ?
C10 Rh4 C1 98(3) . . ?
C10 Rh4 C8 96(2) . . ?
C1 Rh4 C8 92.2(19) . . ?
C10 Rh4 Rh8 57.2(18) . . ?
C1 Rh4 Rh8 92.4(18) . . ?
C8 Rh4 Rh8 153.1(16) . . ?
C10 Rh4 Sn1 147(2) . . ?
C1 Rh4 Sn1 104.2(18) . . ?
C8 Rh4 Sn1 106.7(14) . . ?
Rh8 Rh4 Sn1 97.8(2) . . ?
C10 Rh4 Rh6 141(2) . . ?
C1 Rh4 Rh6 43.9(17) . . ?
C8 Rh4 Rh6 91.7(13) . . ?
Rh8 Rh4 Rh6 109.7(2) . . ?
Sn1 Rh4 Rh6 62.35(11) . . ?
C10 Rh4 Rh5 142.9(18) . . ?
C1 Rh4 Rh5 88.0(17) . . ?
C8 Rh4 Rh5 47.1(15) . . ?
Rh8 Rh4 Rh5 159.6(2) . . ?
Sn1 Rh4 Rh5 62.45(12) . . ?
Rh6 Rh4 Rh5 58.06(13) . . ?
C10 Rh4 Rh5 104(2) . 2 ?
C1 Rh4 Rh5 156.7(17) . 2 ?
C8 Rh4 Rh5 76.7(7) . 2 ?
Rh8 Rh4 Rh5 106.9(2) . 2 ?
Sn1 Rh4 Rh5 61.04(12) . 2 ?
Rh6 Rh4 Rh5 115.05(17) . 2 ?
Rh5 Rh4 Rh5 69.27(16) . 2 ?
C10 Rh4 Rh3 91(2) . . ?
C1 Rh4 Rh3 132.7(19) . . ?
C8 Rh4 Rh3 133.1(7) . . ?
Rh8 Rh4 Rh3 54.85(19) . . ?
Sn1 Rh4 Rh3 56.23(10) . . ?
Rh6 Rh4 Rh3 110.64(16) . . ?
Rh5 Rh4 Rh3 111.42(16) . . ?
Rh5 Rh4 Rh3 56.61(12) 2 . ?
C10 Rh4 Rh2 109.7(19) . . ?
C1 Rh4 Rh2 73.4(19) . . ?
C8 Rh4 Rh2 151.8(14) . . ?
Rh8 Rh4 Rh2 53.9(2) . . ?
Sn1 Rh4 Rh2 56.16(13) . . ?
Rh6 Rh4 Rh2 61.00(13) . . ?
Rh5 Rh4 Rh2 107.08(17) . . ?
Rh5 Rh4 Rh2 107.24(16) 2 . ?
Rh3 Rh4 Rh2 59.94(12) . . ?
C14 Rh5 C2 108(3) . . ?
C14 Rh5 C4 89(2) . 2 ?
C2 Rh5 C4 85(2) . 2 ?
C14 Rh5 C8 84(3) . . ?
C2 Rh5 C8 83.6(19) . . ?
C4 Rh5 C8 163.9(18) 2 . ?
C14 Rh5 Rh6 152(2) . . ?
C2 Rh5 Rh6 44.1(14) . . ?
C4 Rh5 Rh6 88.0(13) 2 . ?
C8 Rh5 Rh6 91.5(12) . . ?
C14 Rh5 Rh3 128(2) . 2 ?
C2 Rh5 Rh3 85.9(18) . 2 ?
C4 Rh5 Rh3 41.2(12) 2 2 ?
C8 Rh5 Rh3 148.2(14) . 2 ?
Rh6 Rh5 Rh3 60.87(14) . 2 ?
C14 Rh5 Rh4 126(2) . . ?
C2 Rh5 Rh4 82.9(16) . . ?
C4 Rh5 Rh4 145.1(12) 2 . ?
C8 Rh5 Rh4 43.7(15) . . ?
Rh6 Rh5 Rh4 60.82(14) . . ?
Rh3 Rh5 Rh4 105.23(16) 2 . ?
C14 Rh5 Sn1 146(2) . . ?
C2 Rh5 Sn1 105.3(14) . . ?
C4 Rh5 Sn1 96.2(13) 2 . ?
C8 Rh5 Sn1 97.6(14) . . ?
Rh6 Rh5 Sn1 61.18(11) . . ?
Rh3 Rh5 Sn1 56.60(11) 2 . ?
Rh4 Rh5 Sn1 56.35(10) . . ?
C14 Rh5 Rh4 95(2) . 2 ?
C2 Rh5 Rh4 148.4(18) . 2 ?
C4 Rh5 Rh4 74.2(15) 2 2 ?
C8 Rh5 Rh4 120.7(7) . 2 ?
Rh6 Rh5 Rh4 110.48(16) . 2 ?
Rh3 Rh5 Rh4 62.73(13) 2 2 ?
Rh4 Rh5 Rh4 100.77(16) . 2 ?
Sn1 Rh5 Rh4 55.23(10) . 2 ?
C13 Rh6 C2 110(3) . . ?
C13 Rh6 C1 89(3) . . ?
C2 Rh6 C1 82(3) . . ?
C13 Rh6 C7 86(3) . 2 ?
C2 Rh6 C7 86(3) . 2 ?
C1 Rh6 C7 165(2) . 2 ?
C13 Rh6 Rh5 156(2) . . ?
C2 Rh6 Rh5 45.4(16) . . ?
C1 Rh6 Rh5 89.0(18) . . ?
C7 Rh6 Rh5 89.2(15) 2 . ?
C13 Rh6 Rh3 125(2) . 2 ?
C2 Rh6 Rh3 86.7(17) . 2 ?
C1 Rh6 Rh3 145.9(18) . 2 ?
C7 Rh6 Rh3 41.4(9) 2 2 ?
Rh5 Rh6 Rh3 60.77(14) . 2 ?
C13 Rh6 Rh4 128(2) . . ?
C2 Rh6 Rh4 83.8(19) . . ?
C1 Rh6 Rh4 41.7(17) . . ?
C7 Rh6 Rh4 145.9(10) 2 . ?
Rh5 Rh6 Rh4 61.13(14) . . ?
Rh3 Rh6 Rh4 105.38(16) 2 . ?
C13 Rh6 Sn1 143(2) . . ?
C2 Rh6 Sn1 106.9(16) . . ?
C1 Rh6 Sn1 96.4(17) . . ?
C7 Rh6 Sn1 96.0(10) 2 . ?
Rh5 Rh6 Sn1 61.50(13) . . ?
Rh3 Rh6 Sn1 56.66(10) 2 . ?
Rh4 Rh6 Sn1 56.53(11) . . ?
C13 Rh6 Rh2 92(2) . . ?
C2 Rh6 Rh2 146.5(19) . . ?
C1 Rh6 Rh2 73.6(17) . . ?
C7 Rh6 Rh2 120.9(18) 2 . ?
Rh5 Rh6 Rh2 110.76(16) . . ?
Rh3 Rh6 Rh2 101.11(15) 2 . ?
Rh4 Rh6 Rh2 62.62(13) . . ?
Sn1 Rh6 Rh2 55.18(11) . . ?
C3 Rh7 C9 105(2) . . ?
C3 Rh7 C6 86(2) . 2 ?
C9 Rh7 C6 86.3(14) . 2 ?
C3 Rh7 C5 86(3) . . ?
C9 Rh7 C5 83.8(15) . . ?
C6 Rh7 C5 165.0(17) 2 . ?
C3 Rh7 Rh7 151(2) . 2 ?
C9 Rh7 Rh7 45.8(10) . 2 ?
C6 Rh7 Rh7 90.7(14) 2 2 ?
C5 Rh7 Rh7 90.5(15) . 2 ?
C3 Rh7 Rh2 126(2) . 2 ?
C9 Rh7 Rh2 85.5(6) . 2 ?
C6 Rh7 Rh2 41.3(12) 2 2 ?
C5 Rh7 Rh2 148.1(14) . 2 ?
Rh7 Rh7 Rh2 61.07(16) 2 2 ?
C3 Rh7 Rh2 128(2) . . ?
C9 Rh7 Rh2 85.2(6) . . ?
C6 Rh7 Rh2 146.4(13) 2 . ?
C5 Rh7 Rh2 43.7(13) . . ?
Rh7 Rh7 Rh2 60.72(16) 2 . ?
Rh2 Rh7 Rh2 105.52(16) 2 . ?
C3 Rh7 Sn1 148(2) . . ?
C9 Rh7 Sn1 107.2(10) . . ?
C6 Rh7 Sn1 95.4(12) 2 . ?
C5 Rh7 Sn1 98.3(12) . . ?
Rh7 Rh7 Sn1 61.33(8) 2 . ?
Rh2 Rh7 Sn1 56.73(10) 2 . ?
Rh2 Rh7 Sn1 56.64(10) . . ?
C3 Rh7 Rh3 96(2) . 2 ?
C9 Rh7 Rh3 148.0(6) . 2 ?
C6 Rh7 Rh3 71.1(13) 2 2 ?
C5 Rh7 Rh3 122.3(14) . 2 ?
Rh7 Rh7 Rh3 110.47(13) 2 2 ?
Rh2 Rh7 Rh3 62.57(13) 2 2 ?
Rh2 Rh7 Rh3 101.11(15) . 2 ?
Sn1 Rh7 Rh3 55.11(10) . 2 ?
Cl9 Rh8 C10 93.8(17) . . ?
Cl9 Rh8 C12 96.3(17) . . ?
C10 Rh8 C12 122(3) . . ?
Cl9 Rh8 C11 96.5(12) . . ?
C10 Rh8 C11 120(3) . . ?
C12 Rh8 C11 115(2) . . ?
Cl9 Rh8 Rh4 136.0(6) . . ?
C10 Rh8 Rh4 44.3(16) . . ?
C12 Rh8 Rh4 97.3(18) . . ?
C11 Rh8 Rh4 114.6(10) . . ?
Cl9 Rh8 Rh2 138.3(6) . . ?
C10 Rh8 Rh2 115.1(17) . . ?
C12 Rh8 Rh2 43.4(16) . . ?
C11 Rh8 Rh2 94.1(16) . . ?
Rh4 Rh8 Rh2 72.2(2) . . ?
Cl9 Rh8 Rh3 138.1(6) . . ?
C10 Rh8 Rh3 95.3(18) . . ?
C12 Rh8 Rh3 112.8(15) . . ?
C11 Rh8 Rh3 44.5(9) . . ?
Rh4 Rh8 Rh3 71.3(2) . . ?
Rh2 Rh8 Rh3 71.4(2) . . ?
O1 C1 Rh4 131(6) . . ?
O1 C1 Rh6 135(6) . . ?
Rh4 C1 Rh6 94(2) . . ?
O2 C2 Rh6 138(5) . . ?
O2 C2 Rh5 131(5) . . ?
Rh6 C2 Rh5 90.5(18) . . ?
O3 C3 Rh7 173(7) . . ?
O4 C4 Rh3 139(4) . . ?
O4 C4 Rh5 129(4) . 2 ?
Rh3 C4 Rh5 92.2(18) . 2 ?
O5 C5 Rh2 136(5) . . ?
O5 C5 Rh7 136(5) . . ?
Rh2 C5 Rh7 87.9(14) . . ?
O6 C6 Rh2 141(5) . . ?
O6 C6 Rh7 127(4) . 2 ?
Rh2 C6 Rh7 91.1(18) . 2 ?
O7 C7 Rh3 152(7) . . ?
O7 C7 Rh6 122(5) . 2 ?
Rh3 C7 Rh6 86(2) . 2 ?
O8 C8 Rh4 133(5) . . ?
O8 C8 Rh5 138(5) . . ?
Rh4 C8 Rh5 89.2(15) . . ?
O9 C9 Rh7 135.8(10) . . ?
O9 C9 Rh7 135.8(10) . 2 ?
Rh7 C9 Rh7 88.3(19) . 2 ?
O10 C10 Rh4 150(6) . . ?
O10 C10 Rh8 131(6) . . ?
Rh4 C10 Rh8 78.5(17) . . ?
O11 C11 Rh3 147(5) . . ?
O11 C11 Rh8 135(4) . . ?
Rh3 C11 Rh8 77.8(16) . . ?
O12 C12 Rh2 152(6) . . ?
O12 C12 Rh8 126(5) . . ?
Rh2 C12 Rh8 78.1(19) . . ?
O13 C13 Rh6 174(7) . . ?
O14 C14 Rh5 170(7) . . ?
C104 N1 C106 109(2) . . ?
C104 N1 C100 110(2) . . ?
C106 N1 C100 109(2) . . ?
C104 N1 C102 110(2) . . ?
C106 N1 C102 109(2) . . ?
C100 N1 C102 109(2) . . ?
N1 C100 C101 106(6) . . ?
N1 C100 H10A 110.5 . . ?
C101 C100 H10A 110.5 . . ?
N1 C100 H10B 110.5 . . ?
C101 C100 H10B 110.5 . . ?
H10A C100 H10B 108.7 . . ?
C100 C101 H10C 109.5 . . ?
C100 C101 H10D 109.5 . . ?
H10C C101 H10D 109.5 . . ?
C100 C101 H10E 109.5 . . ?
H10C C101 H10E 109.5 . . ?
H10D C101 H10E 109.5 . . ?
N1 C102 C103 120(6) . . ?
N1 C102 H10F 107.4 . . ?
C103 C102 H10F 107.4 . . ?
N1 C102 H10G 107.4 . . ?
C103 C102 H10G 107.4 . . ?
H10F C102 H10G 107.0 . . ?
C102 C103 H10H 109.5 . . ?
C102 C103 H10I 109.5 . . ?
H10H C103 H10I 109.5 . . ?
C102 C103 H10J 109.5 . . ?
H10H C103 H10J 109.5 . . ?
H10I C103 H10J 109.5 . . ?
C105 C104 N1 131(6) . . ?
C105 C104 H10K 104.6 . . ?
N1 C104 H10K 104.6 . . ?
C105 C104 H10L 104.6 . . ?
N1 C104 H10L 104.6 . . ?
H10K C104 H10L 105.7 . . ?
C104 C105 H10M 109.5 . . ?
C104 C105 H10N 109.5 . . ?
H10M C105 H10N 109.5 . . ?
C104 C105 H10O 109.5 . . ?
H10M C105 H10O 109.5 . . ?
H10N C105 H10O 109.5 . . ?
N1 C106 C107 130(5) . . ?
N1 C106 H10P 104.8 . . ?
C107 C106 H10P 104.8 . . ?
N1 C106 H10Q 104.8 . . ?
C107 C106 H10Q 104.8 . . ?
H10P C106 H10Q 105.8 . . ?
C106 C107 H10R 109.5 . . ?
C106 C107 H10S 109.5 . . ?
H10R C107 H10S 109.5 . . ?
C106 C107 H10T 109.5 . . ?
H10R C107 H10T 109.5 . . ?
H10S C107 H10T 109.5 . . ?
C202 N2 C204 110.6(18) . . ?
C202 N2 C200 109.7(18) . . ?
C204 N2 C200 110.3(18) . . ?
C202 N2 C206 109.7(18) . . ?
C204 N2 C206 108.2(18) . . ?
C200 N2 C206 108.3(18) . . ?
N2 C200 C201 113(5) . . ?
N2 C200 H20A 109.0 . . ?
C201 C200 H20A 109.0 . . ?
N2 C200 H20B 109.0 . . ?
C201 C200 H20B 109.0 . . ?
H20A C200 H20B 107.8 . . ?
C200 C201 H20C 109.5 . . ?
C200 C201 H20D 109.5 . . ?
H20C C201 H20D 109.5 . . ?
C200 C201 H20E 109.5 . . ?
H20C C201 H20E 109.5 . . ?
H20D C201 H20E 109.5 . . ?
N2 C202 C203 115(5) . . ?
N2 C202 H20F 108.6 . . ?
C203 C202 H20F 108.6 . . ?
N2 C202 H20G 108.6 . . ?
C203 C202 H20G 108.6 . . ?
H20F C202 H20G 107.6 . . ?
C202 C203 H20H 109.5 . . ?
C202 C203 H20I 109.5 . . ?
H20H C203 H20I 109.5 . . ?
C202 C203 H20J 109.5 . . ?
H20H C203 H20J 109.5 . . ?
H20I C203 H20J 109.5 . . ?
N2 C204 C205 117(5) . . ?
N2 C204 H20K 108.0 . . ?
C205 C204 H20K 108.0 . . ?
N2 C204 H20L 108.0 . . ?
C205 C204 H20L 108.0 . . ?
H20K C204 H20L 107.3 . . ?
C204 C205 H20M 109.5 . . ?
C204 C205 H20N 109.5 . . ?
H20M C205 H20N 109.5 . . ?
C204 C205 H20O 109.5 . . ?
H20M C205 H20O 109.5 . . ?
H20N C205 H20O 109.5 . . ?
N2 C206 C207 104(5) . . ?
N2 C206 H20P 111.0 . . ?
C207 C206 H20P 111.0 . . ?
N2 C206 H20Q 111.0 . . ?
C207 C206 H20Q 111.0 . . ?
H20P C206 H20Q 109.0 . . ?
C206 C207 H20R 109.5 . . ?
C206 C207 H20S 109.5 . . ?
H20R C207 H20S 109.5 . . ?
C206 C207 H20T 109.5 . . ?
H20R C207 H20T 109.5 . . ?
H20S C207 H20T 109.5 . . ?
C301 O300 H300 109.5 . . ?
O300 C301 H30A 109.5 . . ?
O300 C301 H30B 109.5 . . ?
H30A C301 H30B 109.5 . . ?
O300 C301 H30C 109.5 . . ?
H30A C301 H30C 109.5 . . ?
H30B C301 H30C 109.5 . . ?
C401 O400 H400 109.5 . . ?
O400 C401 H40A 109.5 . . ?
O400 C401 H40B 109.5 . . ?
H40A C401 H40B 109.5 . . ?
O400 C401 H40C 109.5 . . ?
H40A C401 H40C 109.5 . . ?
H40B C401 H40C 109.5 . . ?

loop_
_geom_bond_atom_site_label_1
_geom_bond_atom_site_label_2
_geom_bond_distance
_geom_bond_site_symmetry_2
_geom_bond_publ_flag
Sn1 Rh4 2.738(4) . ?
Sn1 Rh4 2.738(4) 2 ?
Sn1 Rh3 2.740(4) . ?
Sn1 Rh3 2.740(4) 2 ?
Sn1 Rh2 2.746(4) 2 ?
Sn1 Rh2 2.746(4) . ?
Sn1 Rh6 2.907(4) . ?
Sn1 Rh6 2.907(4) 2 ?
Sn1 Rh7 2.912(5) 2 ?
Sn1 Rh7 2.912(5) . ?
Sn1 Rh5 2.916(5) . ?
Sn1 Rh5 2.916(5) 2 ?
Rh2 C12 1.83(6) . ?
Rh2 C6 1.89(5) . ?
Rh2 C5 1.99(5) . ?
Rh2 Rh8 2.600(8) . ?
Rh2 Rh7 2.867(6) 2 ?
Rh2 Rh7 2.877(6) . ?
Rh2 Rh6 3.018(5) . ?
Rh2 Rh3 3.054(5) . ?
Rh2 Rh4 3.065(5) . ?
Rh3 C11 1.89(3) . ?
Rh3 C4 1.89(5) . ?
Rh3 C7 1.90(3) . ?
Rh3 Rh8 2.631(8) . ?
Rh3 Rh5 2.863(5) 2 ?
Rh3 Rh6 2.866(6) 2 ?
Rh3 Rh7 3.008(5) 2 ?
Rh3 Rh4 3.048(5) . ?
Rh4 C10 1.85(6) . ?
Rh4 C1 1.92(6) . ?
Rh4 C8 1.99(5) . ?
Rh4 Rh8 2.599(8) . ?
Rh4 Rh6 2.874(6) . ?
Rh4 Rh5 2.882(6) . ?
Rh4 Rh5 2.989(5) 2 ?
Rh5 C14 1.85(5) . ?
Rh5 C2 1.99(5) . ?
Rh5 C4 2.08(5) 2 ?
Rh5 C8 2.11(5) . ?
Rh5 Rh6 2.793(5) . ?
Rh5 Rh3 2.863(5) 2 ?
Rh5 Rh4 2.989(5) 2 ?
Rh6 C13 1.84(4) . ?
Rh6 C2 1.94(5) . ?
Rh6 C1 2.00(6) . ?
Rh6 C7 2.28(7) 2 ?
Rh6 Rh3 2.866(6) 2 ?
Rh7 C3 1.87(5) . ?
Rh7 C9 2.01(3) . ?
Rh7 C6 2.12(5) 2 ?
Rh7 C5 2.15(5) . ?
Rh7 Rh7 2.794(8) 2 ?
Rh7 Rh2 2.867(6) 2 ?
Rh7 Rh3 3.008(5) 2 ?
Rh8 Cl9 2.228(14) . ?
Rh8 C10 2.23(5) . ?
Rh8 C12 2.27(5) . ?
Rh8 C11 2.27(6) . ?
C1 O1 1.22(3) . ?
C2 O2 1.18(3) . ?
C3 O3 1.17(3) . ?
C4 O4 1.18(3) . ?
C4 Rh5 2.08(5) 2 ?
C5 O5 1.13(3) . ?
C6 O6 1.19(3) . ?
C6 Rh7 2.12(5) 2 ?
C7 O7 1.18(3) . ?
C7 Rh6 2.28(7) 2 ?
C8 O8 1.17(3) . ?
C9 O9 1.13(3) . ?
C9 Rh7 2.01(3) 2 ?
C10 O10 1.17(4) . ?
C11 O11 1.18(3) . ?
C12 O12 1.18(4) . ?
C13 O13 1.13(3) . ?
C14 O14 1.17(3) . ?
N1 C104 1.42(4) . ?
N1 C106 1.43(4) . ?
N1 C100 1.44(4) . ?
N1 C102 1.44(4) . ?
C100 C101 1.44(13) . ?
C100 H10A 0.9700 . ?
C100 H10B 0.9700 . ?
C101 H10C 0.9600 . ?
C101 H10D 0.9600 . ?
C101 H10E 0.9600 . ?
C102 C103 1.58(10) . ?
C102 H10F 0.9700 . ?
C102 H10G 0.9700 . ?
C103 H10H 0.9600 . ?
C103 H10I 0.9600 . ?
C103 H10J 0.9600 . ?
C104 C105 1.37(8) . ?
C104 H10K 0.9700 . ?
C104 H10L 0.9700 . ?
C105 H10M 0.9600 . ?
C105 H10N 0.9600 . ?
C105 H10O 0.9600 . ?
C106 C107 1.50(4) . ?
C106 H10P 0.9700 . ?
C106 H10Q 0.9700 . ?
C107 H10R 0.9600 . ?
C107 H10S 0.9600 . ?
C107 H10T 0.9600 . ?
N2 C202 1.42(3) . ?
N2 C204 1.43(3) . ?
N2 C200 1.44(3) . ?
N2 C206 1.45(3) . ?
C200 C201 1.56(4) . ?
C200 H20A 0.9700 . ?
C200 H20B 0.9700 . ?
C201 H20C 0.9600 . ?
C201 H20D 0.9600 . ?
C201 H20E 0.9600 . ?
C202 C203 1.48(4) . ?
C202 H20F 0.9700 . ?
C202 H20G 0.9700 . ?
C203 H20H 0.9600 . ?
C203 H20I 0.9600 . ?
C203 H20J 0.9600 . ?
C204 C205 1.52(4) . ?
C204 H20K 0.9700 . ?
C204 H20L 0.9700 . ?
C205 H20M 0.9600 . ?
C205 H20N 0.9600 . ?
C205 H20O 0.9600 . ?
C206 C207 1.56(4) . ?
C206 H20P 0.9700 . ?
C206 H20Q 0.9700 . ?
C207 H20R 0.9600 . ?
C207 H20S 0.9600 . ?
C207 H20T 0.9600 . ?
O300 C301 1.34(5) . ?
O300 H300 0.8200 . ?
C301 H30A 0.9600 . ?
C301 H30B 0.9600 . ?
C301 H30C 0.9600 . ?
O400 C401 1.37(5) . ?
O400 H400 0.8200 . ?
C401 H40A 0.9600 . ?
C401 H40B 0.9600 . ?
C401 H40C 0.9600 . ?

loop_
_geom_torsion_atom_site_label_1
_geom_torsion_atom_site_label_2
_geom_torsion_atom_site_label_3
_geom_torsion_atom_site_label_4
_geom_torsion
_geom_torsion_site_symmetry_1
_geom_torsion_site_symmetry_2
_geom_torsion_site_symmetry_3
_geom_torsion_site_symmetry_4
_geom_torsion_publ_flag
Rh4 Sn1 Rh2 C12 0(4) . . . . ?
Rh4 Sn1 Rh2 C12 48(11) 2 . . . ?
Rh3 Sn1 Rh2 C12 -74(4) . . . . ?
Rh3 Sn1 Rh2 C12 107(4) 2 . . . ?
Rh2 Sn1 Rh2 C12 -179(4) 2 . . . ?
Rh6 Sn1 Rh2 C12 68(4) . . . . ?
Rh6 Sn1 Rh2 C12 -106(4) 2 . . . ?
Rh7 Sn1 Rh2 C12 -146(4) 2 . . . ?
Rh7 Sn1 Rh2 C12 148(4) . . . . ?
Rh5 Sn1 Rh2 C12 40(4) . . . . ?
Rh5 Sn1 Rh2 C12 -40(4) 2 . . . ?
Rh4 Sn1 Rh2 C6 128.0(16) . . . . ?
Rh4 Sn1 Rh2 C6 176(100) 2 . . . ?
Rh3 Sn1 Rh2 C6 54.2(16) . . . . ?
Rh3 Sn1 Rh2 C6 -125.1(16) 2 . . . ?
Rh2 Sn1 Rh2 C6 -51.2(16) 2 . . . ?
Rh6 Sn1 Rh2 C6 -164.5(16) . . . . ?
Rh6 Sn1 Rh2 C6 21.4(16) 2 . . . ?
Rh7 Sn1 Rh2 C6 -17.8(16) 2 . . . ?
Rh7 Sn1 Rh2 C6 -84.4(16) . . . . ?
Rh5 Sn1 Rh2 C6 168.0(16) . . . . ?
Rh5 Sn1 Rh2 C6 88.1(16) 2 . . . ?
Rh4 Sn1 Rh2 C5 -131.7(16) . . . . ?
Rh4 Sn1 Rh2 C5 -83(10) 2 . . . ?
Rh3 Sn1 Rh2 C5 154.4(16) . . . . ?
Rh3 Sn1 Rh2 C5 -24.9(16) 2 . . . ?
Rh2 Sn1 Rh2 C5 49.1(16) 2 . . . ?
Rh6 Sn1 Rh2 C5 -64.3(16) . . . . ?
Rh6 Sn1 Rh2 C5 121.7(16) 2 . . . ?
Rh7 Sn1 Rh2 C5 82.4(16) 2 . . . ?
Rh7 Sn1 Rh2 C5 15.8(16) . . . . ?
Rh5 Sn1 Rh2 C5 -91.8(16) . . . . ?
Rh5 Sn1 Rh2 C5 -171.6(16) 2 . . . ?
Rh4 Sn1 Rh2 Rh8 36.1(2) . . . . ?
Rh4 Sn1 Rh2 Rh8 84(10) 2 . . . ?
Rh3 Sn1 Rh2 Rh8 -37.8(2) . . . . ?
Rh3 Sn1 Rh2 Rh8 142.9(2) 2 . . . ?
Rh2 Sn1 Rh2 Rh8 -143.1(2) 2 . . . ?
Rh6 Sn1 Rh2 Rh8 103.5(2) . . . . ?
Rh6 Sn1 Rh2 Rh8 -70.5(3) 2 . . . ?
Rh7 Sn1 Rh2 Rh8 -109.8(2) 2 . . . ?
Rh7 Sn1 Rh2 Rh8 -176.4(2) . . . . ?
Rh5 Sn1 Rh2 Rh8 76.1(2) . . . . ?
Rh5 Sn1 Rh2 Rh8 -3.8(2) 2 . . . ?
Rh4 Sn1 Rh2 Rh7 145.88(15) . . . 2 ?
Rh4 Sn1 Rh2 Rh7 -166(10) 2 . . 2 ?
Rh3 Sn1 Rh2 Rh7 72.00(13) . . . 2 ?
Rh3 Sn1 Rh2 Rh7 -107.29(18) 2 . . 2 ?
Rh2 Sn1 Rh2 Rh7 -33.33(9) 2 . . 2 ?
Rh6 Sn1 Rh2 Rh7 -146.70(16) . . . 2 ?
Rh6 Sn1 Rh2 Rh7 39.28(17) 2 . . 2 ?
Rh7 Sn1 Rh2 Rh7 -66.58(17) . . . 2 ?
Rh5 Sn1 Rh2 Rh7 -174.14(15) . . . 2 ?
Rh5 Sn1 Rh2 Rh7 105.98(15) 2 . . 2 ?
Rh4 Sn1 Rh2 Rh7 -147.54(15) . . . . ?
Rh4 Sn1 Rh2 Rh7 -99(10) 2 . . . ?
Rh3 Sn1 Rh2 Rh7 138.59(15) . . . . ?
Rh3 Sn1 Rh2 Rh7 -40.71(16) 2 . . . ?
Rh2 Sn1 Rh2 Rh7 33.25(9) 2 . . . ?
Rh6 Sn1 Rh2 Rh7 -80.12(13) . . . . ?
Rh6 Sn1 Rh2 Rh7 105.86(19) 2 . . . ?
Rh7 Sn1 Rh2 Rh7 66.58(17) 2 . . . ?
Rh5 Sn1 Rh2 Rh7 -107.56(14) . . . . ?
Rh5 Sn1 Rh2 Rh7 172.56(15) 2 . . . ?
Rh4 Sn1 Rh2 Rh6 -67.41(14) . . . . ?
Rh4 Sn1 Rh2 Rh6 -19(10) 2 . . . ?
Rh3 Sn1 Rh2 Rh6 -141.29(16) . . . . ?
Rh3 Sn1 Rh2 Rh6 39.41(15) 2 . . . ?
Rh2 Sn1 Rh2 Rh6 113.37(12) 2 . . . ?
Rh6 Sn1 Rh2 Rh6 -174.0(2) 2 . . . ?
Rh7 Sn1 Rh2 Rh6 146.70(16) 2 . . . ?
Rh7 Sn1 Rh2 Rh6 80.12(13) . . . . ?
Rh5 Sn1 Rh2 Rh6 -27.43(15) . . . . ?
Rh5 Sn1 Rh2 Rh6 -107.32(18) 2 . . . ?
Rh4 Sn1 Rh2 Rh3 73.88(14) . . . . ?
Rh4 Sn1 Rh2 Rh3 122(10) 2 . . . ?
Rh3 Sn1 Rh2 Rh3 -179.29(19) 2 . . . ?
Rh2 Sn1 Rh2 Rh3 -105.34(12) 2 . . . ?
Rh6 Sn1 Rh2 Rh3 141.29(16) . . . . ?
Rh6 Sn1 Rh2 Rh3 -32.72(15) 2 . . . ?
Rh7 Sn1 Rh2 Rh3 -72.00(13) 2 . . . ?
Rh7 Sn1 Rh2 Rh3 -138.59(15) . . . . ?
Rh5 Sn1 Rh2 Rh3 113.86(17) . . . . ?
Rh5 Sn1 Rh2 Rh3 33.98(14) 2 . . . ?
Rh4 Sn1 Rh2 Rh4 48(10) 2 . . . ?
Rh3 Sn1 Rh2 Rh4 -73.88(14) . . . . ?
Rh3 Sn1 Rh2 Rh4 106.83(16) 2 . . . ?
Rh2 Sn1 Rh2 Rh4 -179.22(13) 2 . . . ?
Rh6 Sn1 Rh2 Rh4 67.41(14) . . . . ?
Rh6 Sn1 Rh2 Rh4 -106.60(17) 2 . . . ?
Rh7 Sn1 Rh2 Rh4 -145.88(15) 2 . . . ?
Rh7 Sn1 Rh2 Rh4 147.54(15) . . . . ?
Rh5 Sn1 Rh2 Rh4 39.98(16) . . . . ?
Rh5 Sn1 Rh2 Rh4 -39.90(16) 2 . . . ?
Rh4 Sn1 Rh3 C11 -76(3) . . . . ?
Rh4 Sn1 Rh3 C11 179(3) 2 . . . ?
Rh3 Sn1 Rh3 C11 52(3) 2 . . . ?
Rh2 Sn1 Rh3 C11 105(3) 2 . . . ?
Rh2 Sn1 Rh3 C11 -2(3) . . . . ?
Rh6 Sn1 Rh3 C11 -42(3) . . . . ?
Rh6 Sn1 Rh3 C11 146(3) 2 . . . ?
Rh7 Sn1 Rh3 C11 66(3) 2 . . . ?
Rh7 Sn1 Rh3 C11 38(3) . . . . ?
Rh5 Sn1 Rh3 C11 -109(3) . . . . ?
Rh5 Sn1 Rh3 C11 -148(3) 2 . . . ?
Rh4 Sn1 Rh3 C4 57.7(17) . . . . ?
Rh4 Sn1 Rh3 C4 -47.0(17) 2 . . . ?
Rh3 Sn1 Rh3 C4 -174.3(17) 2 . . . ?
Rh2 Sn1 Rh3 C4 -121.4(17) 2 . . . ?
Rh2 Sn1 Rh3 C4 132.1(17) . . . . ?
Rh6 Sn1 Rh3 C4 91.8(17) . . . . ?
Rh6 Sn1 Rh3 C4 -80.4(17) 2 . . . ?
Rh7 Sn1 Rh3 C4 -160.7(17) 2 . . . ?
Rh7 Sn1 Rh3 C4 171.8(17) . . . . ?
Rh5 Sn1 Rh3 C4 24.9(17) . . . . ?
Rh5 Sn1 Rh3 C4 -13.8(17) 2 . . . ?
Rh4 Sn1 Rh3 C7 156(3) . . . . ?
Rh4 Sn1 Rh3 C7 51(3) 2 . . . ?
Rh3 Sn1 Rh3 C7 -76(3) 2 . . . ?
Rh2 Sn1 Rh3 C7 -23(3) 2 . . . ?
Rh2 Sn1 Rh3 C7 -130(3) . . . . ?
Rh6 Sn1 Rh3 C7 -170(3) . . . . ?
Rh6 Sn1 Rh3 C7 18(3) 2 . . . ?
Rh7 Sn1 Rh3 C7 -62(3) 2 . . . ?
Rh7 Sn1 Rh3 C7 -90(3) . . . . ?
Rh5 Sn1 Rh3 C7 123(3) . . . . ?
Rh5 Sn1 Rh3 C7 85(3) 2 . . . ?
Rh4 Sn1 Rh3 Rh8 -37.1(2) . . . . ?
Rh4 Sn1 Rh3 Rh8 -141.9(2) 2 . . . ?
Rh3 Sn1 Rh3 Rh8 90.80(19) 2 . . . ?
Rh2 Sn1 Rh3 Rh8 143.8(2) 2 . . . ?
Rh2 Sn1 Rh3 Rh8 37.2(2) . . . . ?
Rh6 Sn1 Rh3 Rh8 -3.0(3) . . . . ?
Rh6 Sn1 Rh3 Rh8 -175.3(2) 2 . . . ?
Rh7 Sn1 Rh3 Rh8 104.4(2) 2 . . . ?
Rh7 Sn1 Rh3 Rh8 76.9(2) . . . . ?
Rh5 Sn1 Rh3 Rh8 -70.0(2) . . . . ?
Rh5 Sn1 Rh3 Rh8 -108.6(2) 2 . . . ?
Rh4 Sn1 Rh3 Rh5 71.48(15) . . . 2 ?
Rh4 Sn1 Rh3 Rh5 -33.26(17) 2 . . 2 ?
Rh3 Sn1 Rh3 Rh5 -160.58(12) 2 . . 2 ?
Rh2 Sn1 Rh3 Rh5 -107.61(16) 2 . . 2 ?
Rh2 Sn1 Rh3 Rh5 145.83(15) . . . 2 ?
Rh6 Sn1 Rh3 Rh5 105.6(2) . . . 2 ?
Rh6 Sn1 Rh3 Rh5 -66.64(13) 2 . . 2 ?
Rh7 Sn1 Rh3 Rh5 -146.93(15) 2 . . 2 ?
Rh7 Sn1 Rh3 Rh5 -174.48(13) . . . 2 ?
Rh5 Sn1 Rh3 Rh5 38.6(2) . . . 2 ?
Rh4 Sn1 Rh3 Rh6 138.12(17) . . . 2 ?
Rh4 Sn1 Rh3 Rh6 33.38(15) 2 . . 2 ?
Rh3 Sn1 Rh3 Rh6 -93.94(12) 2 . . 2 ?
Rh2 Sn1 Rh3 Rh6 -40.97(15) 2 . . 2 ?
Rh2 Sn1 Rh3 Rh6 -147.52(17) . . . 2 ?
Rh6 Sn1 Rh3 Rh6 172.2(2) . . . 2 ?
Rh7 Sn1 Rh3 Rh6 -80.29(14) 2 . . 2 ?
Rh7 Sn1 Rh3 Rh6 -107.84(15) . . . 2 ?
Rh5 Sn1 Rh3 Rh6 105.28(17) . . . 2 ?
Rh5 Sn1 Rh3 Rh6 66.64(13) 2 . . 2 ?
Rh4 Sn1 Rh3 Rh7 -141.59(15) . . . 2 ?
Rh4 Sn1 Rh3 Rh7 113.68(16) 2 . . 2 ?
Rh3 Sn1 Rh3 Rh7 -13.64(11) 2 . . 2 ?
Rh2 Sn1 Rh3 Rh7 39.33(16) 2 . . 2 ?
Rh2 Sn1 Rh3 Rh7 -67.23(14) . . . 2 ?
Rh6 Sn1 Rh3 Rh7 -107.5(2) . . . 2 ?
Rh6 Sn1 Rh3 Rh7 80.29(14) 2 . . 2 ?
Rh7 Sn1 Rh3 Rh7 -27.5(2) . . . 2 ?
Rh5 Sn1 Rh3 Rh7 -174.43(14) . . . 2 ?
Rh5 Sn1 Rh3 Rh7 146.93(15) 2 . . 2 ?
Rh4 Sn1 Rh3 Rh4 -104.7(2) 2 . . . ?
Rh3 Sn1 Rh3 Rh4 127.94(13) 2 . . . ?
Rh2 Sn1 Rh3 Rh4 -179.09(19) 2 . . . ?
Rh2 Sn1 Rh3 Rh4 74.35(13) . . . . ?
Rh6 Sn1 Rh3 Rh4 34.11(17) . . . . ?
Rh6 Sn1 Rh3 Rh4 -138.12(17) 2 . . . ?
Rh7 Sn1 Rh3 Rh4 141.59(15) 2 . . . ?
Rh7 Sn1 Rh3 Rh4 114.04(13) . . . . ?
Rh5 Sn1 Rh3 Rh4 -32.84(15) . . . . ?
Rh5 Sn1 Rh3 Rh4 -71.48(15) 2 . . . ?
Rh4 Sn1 Rh3 Rh2 -74.35(13) . . . . ?
Rh4 Sn1 Rh3 Rh2 -179.09(19) 2 . . . ?
Rh3 Sn1 Rh3 Rh2 53.59(13) 2 . . . ?
Rh2 Sn1 Rh3 Rh2 106.6(2) 2 . . . ?
Rh6 Sn1 Rh3 Rh2 -40.25(17) . . . . ?
Rh6 Sn1 Rh3 Rh2 147.52(17) 2 . . . ?
Rh7 Sn1 Rh3 Rh2 67.23(14) 2 . . . ?
Rh7 Sn1 Rh3 Rh2 39.68(14) . . . . ?
Rh5 Sn1 Rh3 Rh2 -107.19(14) . . . . ?
Rh5 Sn1 Rh3 Rh2 -145.83(15) 2 . . . ?
C12 Rh2 Rh3 C11 -33(3) . . . . ?
C6 Rh2 Rh3 C11 54(2) . . . . ?
C5 Rh2 Rh3 C11 117(4) . . . . ?
Rh8 Rh2 Rh3 C11 -49.0(19) . . . . ?
Sn1 Rh2 Rh3 C11 179.1(19) . . . . ?
Rh7 Rh2 Rh3 C11 104.4(19) 2 . . . ?
Rh7 Rh2 Rh3 C11 141.3(19) . . . . ?
Rh6 Rh2 Rh3 C11 -146.4(19) . . . . ?
Rh4 Rh2 Rh3 C11 -113.9(19) . . . . ?
C12 Rh2 Rh3 C4 67(3) . . . . ?
C6 Rh2 Rh3 C4 153(3) . . . . ?
C5 Rh2 Rh3 C4 -144(4) . . . . ?
Rh8 Rh2 Rh3 C4 51(2) . . . . ?
Sn1 Rh2 Rh3 C4 -81(2) . . . . ?
Rh7 Rh2 Rh3 C4 -156(2) 2 . . . ?
Rh7 Rh2 Rh3 C4 -119(2) . . . . ?
Rh6 Rh2 Rh3 C4 -47(2) . . . . ?
Rh4 Rh2 Rh3 C4 -14(2) . . . . ?
C12 Rh2 Rh3 C7 -123(4) . . . . ?
C6 Rh2 Rh3 C7 -37(4) . . . . ?
C5 Rh2 Rh3 C7 27(5) . . . . ?
Rh8 Rh2 Rh3 C7 -139(3) . . . . ?
Sn1 Rh2 Rh3 C7 89(3) . . . . ?
Rh7 Rh2 Rh3 C7 14(3) 2 . . . ?
Rh7 Rh2 Rh3 C7 51(3) . . . . ?
Rh6 Rh2 Rh3 C7 123(3) . . . . ?
Rh4 Rh2 Rh3 C7 156(3) . . . . ?
C12 Rh2 Rh3 Rh8 16(2) . . . . ?
C6 Rh2 Rh3 Rh8 102.6(16) . . . . ?
C5 Rh2 Rh3 Rh8 166(3) . . . . ?
Sn1 Rh2 Rh3 Rh8 -132.0(3) . . . . ?
Rh7 Rh2 Rh3 Rh8 153.4(3) 2 . . . ?
Rh7 Rh2 Rh3 Rh8 -169.7(3) . . . . ?
Rh6 Rh2 Rh3 Rh8 -97.4(3) . . . . ?
Rh4 Rh2 Rh3 Rh8 -64.9(2) . . . . ?
C12 Rh2 Rh3 Sn1 148(2) . . . . ?
C6 Rh2 Rh3 Sn1 -125.5(16) . . . . ?
C5 Rh2 Rh3 Sn1 -62(3) . . . . ?
Rh8 Rh2 Rh3 Sn1 132.0(3) . . . . ?
Rh7 Rh2 Rh3 Sn1 -74.69(14) 2 . . . ?
Rh7 Rh2 Rh3 Sn1 -37.78(14) . . . . ?
Rh6 Rh2 Rh3 Sn1 34.57(14) . . . . ?
Rh4 Rh2 Rh3 Sn1 67.04(14) . . . . ?
C12 Rh2 Rh3 Rh5 116(2) . . . 2 ?
C6 Rh2 Rh3 Rh5 -157.8(16) . . . 2 ?
C5 Rh2 Rh3 Rh5 -94(3) . . . 2 ?
Rh8 Rh2 Rh3 Rh5 99.7(3) . . . 2 ?
Sn1 Rh2 Rh3 Rh5 -32.28(15) . . . 2 ?
Rh7 Rh2 Rh3 Rh5 -106.97(18) 2 . . 2 ?
Rh7 Rh2 Rh3 Rh5 -70.1(2) . . . 2 ?
Rh6 Rh2 Rh3 Rh5 2.3(2) . . . 2 ?
Rh4 Rh2 Rh3 Rh5 34.76(16) . . . 2 ?
C12 Rh2 Rh3 Rh6 179(2) . . . 2 ?
C6 Rh2 Rh3 Rh6 -94.7(16) . . . 2 ?
C5 Rh2 Rh3 Rh6 -31(3) . . . 2 ?
Rh8 Rh2 Rh3 Rh6 162.7(3) . . . 2 ?
Sn1 Rh2 Rh3 Rh6 30.75(15) . . . 2 ?
Rh7 Rh2 Rh3 Rh6 -43.94(16) 2 . . 2 ?
Rh7 Rh2 Rh3 Rh6 -7.0(2) . . . 2 ?
Rh6 Rh2 Rh3 Rh6 65.31(18) . . . 2 ?
Rh4 Rh2 Rh3 Rh6 97.79(17) . . . 2 ?
C12 Rh2 Rh3 Rh7 -137(2) . . . 2 ?
C6 Rh2 Rh3 Rh7 -50.8(16) . . . 2 ?
C5 Rh2 Rh3 Rh7 13(3) . . . 2 ?
Rh8 Rh2 Rh3 Rh7 -153.4(3) . . . 2 ?
Sn1 Rh2 Rh3 Rh7 74.69(14) . . . 2 ?
Rh7 Rh2 Rh3 Rh7 36.91(14) . . . 2 ?
Rh6 Rh2 Rh3 Rh7 109.25(18) . . . 2 ?
Rh4 Rh2 Rh3 Rh7 141.73(17) . . . 2 ?
C12 Rh2 Rh3 Rh4 81(2) . . . . ?
C6 Rh2 Rh3 Rh4 167.5(16) . . . . ?
C5 Rh2 Rh3 Rh4 -129(3) . . . . ?
Rh8 Rh2 Rh3 Rh4 64.9(2) . . . . ?
Sn1 Rh2 Rh3 Rh4 -67.04(14) . . . . ?
Rh7 Rh2 Rh3 Rh4 -141.73(17) 2 . . . ?
Rh7 Rh2 Rh3 Rh4 -104.82(17) . . . . ?
Rh6 Rh2 Rh3 Rh4 -32.48(14) . . . . ?
Rh4 Sn1 Rh4 C10 108(4) 2 . . . ?
Rh3 Sn1 Rh4 C10 1(4) . . . . ?
Rh3 Sn1 Rh4 C10 -178(4) 2 . . . ?
Rh2 Sn1 Rh4 C10 60(11) 2 . . . ?
Rh2 Sn1 Rh4 C10 -73(4) . . . . ?
Rh6 Sn1 Rh4 C10 -145(4) . . . . ?
Rh6 Sn1 Rh4 C10 41(4) 2 . . . ?
Rh7 Sn1 Rh4 C10 -39(4) 2 . . . ?
Rh7 Sn1 Rh4 C10 -106(4) . . . . ?
Rh5 Sn1 Rh4 C10 149(4) . . . . ?
Rh5 Sn1 Rh4 C10 68(4) 2 . . . ?
Rh4 Sn1 Rh4 C1 -120.9(18) 2 . . . ?
Rh3 Sn1 Rh4 C1 132.3(18) . . . . ?
Rh3 Sn1 Rh4 C1 -47.0(18) 2 . . . ?
Rh2 Sn1 Rh4 C1 -169(10) 2 . . . ?
Rh2 Sn1 Rh4 C1 58.3(18) . . . . ?
Rh6 Sn1 Rh4 C1 -13.7(18) . . . . ?
Rh6 Sn1 Rh4 C1 172.2(18) 2 . . . ?
Rh7 Sn1 Rh4 C1 92.4(18) 2 . . . ?
Rh7 Sn1 Rh4 C1 25.5(18) . . . . ?
Rh5 Sn1 Rh4 C1 -80.1(18) . . . . ?
Rh5 Sn1 Rh4 C1 -160.5(18) 2 . . . ?
Rh4 Sn1 Rh4 C8 -24.2(9) 2 . . . ?
Rh3 Sn1 Rh4 C8 -131.0(9) . . . . ?
Rh3 Sn1 Rh4 C8 49.6(9) 2 . . . ?
Rh2 Sn1 Rh4 C8 -72(10) 2 . . . ?
Rh2 Sn1 Rh4 C8 155.0(9) . . . . ?
Rh6 Sn1 Rh4 C8 83.0(9) . . . . ?
Rh6 Sn1 Rh4 C8 -91.1(9) 2 . . . ?
Rh7 Sn1 Rh4 C8 -170.9(9) 2 . . . ?
Rh7 Sn1 Rh4 C8 122.1(9) . . . . ?
Rh5 Sn1 Rh4 C8 16.6(9) . . . . ?
Rh5 Sn1 Rh4 C8 -63.8(9) 2 . . . ?
Rh4 Sn1 Rh4 Rh8 144.7(2) 2 . . . ?
Rh3 Sn1 Rh4 Rh8 37.8(2) . . . . ?
Rh3 Sn1 Rh4 Rh8 -141.5(2) 2 . . . ?
Rh2 Sn1 Rh4 Rh8 97(10) 2 . . . ?
Rh2 Sn1 Rh4 Rh8 -36.1(2) . . . . ?
Rh6 Sn1 Rh4 Rh8 -108.2(2) . . . . ?
Rh6 Sn1 Rh4 Rh8 77.7(2) 2 . . . ?
Rh7 Sn1 Rh4 Rh8 -2.0(3) 2 . . . ?
Rh7 Sn1 Rh4 Rh8 -69.0(2) . . . . ?
Rh5 Sn1 Rh4 Rh8 -174.6(2) . . . . ?
Rh5 Sn1 Rh4 Rh8 105.0(2) 2 . . . ?
Rh4 Sn1 Rh4 Rh6 -107.13(12) 2 . . . ?
Rh3 Sn1 Rh4 Rh6 145.99(16) . . . . ?
Rh3 Sn1 Rh4 Rh6 -33.31(16) 2 . . . ?
Rh2 Sn1 Rh4 Rh6 -155(10) 2 . . . ?
Rh2 Sn1 Rh4 Rh6 72.08(13) . . . . ?
Rh6 Sn1 Rh4 Rh6 -174.10(18) 2 . . . ?
Rh7 Sn1 Rh4 Rh6 106.17(17) 2 . . . ?
Rh7 Sn1 Rh4 Rh6 39.18(15) . . . . ?
Rh5 Sn1 Rh4 Rh6 -66.40(13) . . . . ?
Rh5 Sn1 Rh4 Rh6 -146.75(16) 2 . . . ?
Rh4 Sn1 Rh4 Rh5 -40.73(10) 2 . . . ?
Rh3 Sn1 Rh4 Rh5 -147.61(16) . . . . ?
Rh3 Sn1 Rh4 Rh5 33.08(16) 2 . . . ?
Rh2 Sn1 Rh4 Rh5 -89(10) 2 . . . ?
Rh2 Sn1 Rh4 Rh5 138.47(15) . . . . ?
Rh6 Sn1 Rh4 Rh5 66.40(13) . . . . ?
Rh6 Sn1 Rh4 Rh5 -107.70(18) 2 . . . ?
Rh7 Sn1 Rh4 Rh5 172.56(15) 2 . . . ?
Rh7 Sn1 Rh4 Rh5 105.58(15) . . . . ?
Rh5 Sn1 Rh4 Rh5 -80.35(18) 2 . . . ?
Rh4 Sn1 Rh4 Rh5 39.62(10) 2 . . 2 ?
Rh3 Sn1 Rh4 Rh5 -67.26(13) . . . 2 ?
Rh3 Sn1 Rh4 Rh5 113.44(18) 2 . . 2 ?
Rh2 Sn1 Rh4 Rh5 -8(10) 2 . . 2 ?
Rh2 Sn1 Rh4 Rh5 -141.17(15) . . . 2 ?
Rh6 Sn1 Rh4 Rh5 146.75(16) . . . 2 ?
Rh6 Sn1 Rh4 Rh5 -27.35(16) 2 . . 2 ?
Rh7 Sn1 Rh4 Rh5 -107.08(14) 2 . . 2 ?
Rh7 Sn1 Rh4 Rh5 -174.07(15) . . . 2 ?
Rh5 Sn1 Rh4 Rh5 80.35(18) . . . 2 ?
Rh4 Sn1 Rh4 Rh3 106.88(12) 2 . . . ?
Rh3 Sn1 Rh4 Rh3 -179.30(19) 2 . . . ?
Rh2 Sn1 Rh4 Rh3 59(10) 2 . . . ?
Rh2 Sn1 Rh4 Rh3 -73.91(14) . . . . ?
Rh6 Sn1 Rh4 Rh3 -145.99(16) . . . . ?
Rh6 Sn1 Rh4 Rh3 39.91(15) 2 . . . ?
Rh7 Sn1 Rh4 Rh3 -39.83(15) 2 . . . ?
Rh7 Sn1 Rh4 Rh3 -106.81(17) . . . . ?
Rh5 Sn1 Rh4 Rh3 147.61(16) . . . . ?
Rh5 Sn1 Rh4 Rh3 67.26(13) 2 . . . ?
Rh4 Sn1 Rh4 Rh2 -179.21(13) 2 . . . ?
Rh3 Sn1 Rh4 Rh2 73.91(14) . . . . ?
Rh3 Sn1 Rh4 Rh2 -105.39(16) 2 . . . ?
Rh2 Sn1 Rh4 Rh2 133(10) 2 . . . ?
Rh6 Sn1 Rh4 Rh2 -72.08(13) . . . . ?
Rh6 Sn1 Rh4 Rh2 113.82(16) 2 . . . ?
Rh7 Sn1 Rh4 Rh2 34.09(16) 2 . . . ?
Rh7 Sn1 Rh4 Rh2 -32.89(16) . . . . ?
Rh5 Sn1 Rh4 Rh2 -138.47(15) . . . . ?
Rh5 Sn1 Rh4 Rh2 141.17(15) 2 . . . ?
C11 Rh3 Rh4 C10 -35(3) . . . . ?
C4 Rh3 Rh4 C10 57(3) . . . . ?
C7 Rh3 Rh4 C10 113(6) . . . . ?
Rh8 Rh3 Rh4 C10 -47(2) . . . . ?
Sn1 Rh3 Rh4 C10 -179(2) . . . . ?
Rh5 Rh3 Rh4 C10 106(2) 2 . . . ?
Rh6 Rh3 Rh4 C10 142(2) 2 . . . ?
Rh7 Rh3 Rh4 C10 -145(2) 2 . . . ?
Rh2 Rh3 Rh4 C10 -112(2) . . . . ?
C11 Rh3 Rh4 C1 67(3) . . . . ?
C4 Rh3 Rh4 C1 159(3) . . . . ?
C7 Rh3 Rh4 C1 -145(6) . . . . ?
Rh8 Rh3 Rh4 C1 55(2) . . . . ?
Sn1 Rh3 Rh4 C1 -78(2) . . . . ?
Rh5 Rh3 Rh4 C1 -153(2) 2 . . . ?
Rh6 Rh3 Rh4 C1 -116(2) 2 . . . ?
Rh7 Rh3 Rh4 C1 -43(2) 2 . . . ?
Rh2 Rh3 Rh4 C1 -10(2) . . . . ?
C11 Rh3 Rh4 C8 -134(3) . . . . ?
C4 Rh3 Rh4 C8 -42(3) . . . . ?
C7 Rh3 Rh4 C8 14(6) . . . . ?
Rh8 Rh3 Rh4 C8 -147(2) . . . . ?
Sn1 Rh3 Rh4 C8 81(2) . . . . ?
Rh5 Rh3 Rh4 C8 6(2) 2 . . . ?
Rh6 Rh3 Rh4 C8 43(2) 2 . . . ?
Rh7 Rh3 Rh4 C8 116(2) 2 . . . ?
Rh2 Rh3 Rh4 C8 149(2) . . . . ?
C11 Rh3 Rh4 Rh8 12(2) . . . . ?
C4 Rh3 Rh4 Rh8 104.5(16) . . . . ?
C7 Rh3 Rh4 Rh8 161(5) . . . . ?
Sn1 Rh3 Rh4 Rh8 -132.1(3) . . . . ?
Rh5 Rh3 Rh4 Rh8 152.8(3) 2 . . . ?
Rh6 Rh3 Rh4 Rh8 -170.3(3) 2 . . . ?
Rh7 Rh3 Rh4 Rh8 -97.5(3) 2 . . . ?
Rh2 Rh3 Rh4 Rh8 -64.8(2) . . . . ?
C11 Rh3 Rh4 Sn1 144(2) . . . . ?
C4 Rh3 Rh4 Sn1 -123.4(16) . . . . ?
C7 Rh3 Rh4 Sn1 -67(5) . . . . ?
Rh8 Rh3 Rh4 Sn1 132.1(3) . . . . ?
Rh5 Rh3 Rh4 Sn1 -75.11(14) 2 . . . ?
Rh6 Rh3 Rh4 Sn1 -38.20(15) 2 . . . ?
Rh7 Rh3 Rh4 Sn1 34.53(15) 2 . . . ?
Rh2 Rh3 Rh4 Sn1 67.23(14) . . . . ?
C11 Rh3 Rh4 Rh6 112(2) . . . . ?
C4 Rh3 Rh4 Rh6 -155.4(16) . . . . ?
C7 Rh3 Rh4 Rh6 -99(5) . . . . ?
Rh8 Rh3 Rh4 Rh6 100.1(3) . . . . ?
Sn1 Rh3 Rh4 Rh6 -31.97(15) . . . . ?
Rh5 Rh3 Rh4 Rh6 -107.08(18) 2 . . . ?
Rh6 Rh3 Rh4 Rh6 -70.17(18) 2 . . . ?
Rh7 Rh3 Rh4 Rh6 2.6(2) 2 . . . ?
Rh2 Rh3 Rh4 Rh6 35.26(15) . . . . ?
C11 Rh3 Rh4 Rh5 175(2) . . . . ?
C4 Rh3 Rh4 Rh5 -92.7(16) . . . . ?
C7 Rh3 Rh4 Rh5 -37(5) . . . . ?
Rh8 Rh3 Rh4 Rh5 162.8(3) . . . . ?
Sn1 Rh3 Rh4 Rh5 30.68(16) . . . . ?
Rh5 Rh3 Rh4 Rh5 -44.44(16) 2 . . . ?
Rh6 Rh3 Rh4 Rh5 -7.5(2) 2 . . . ?
Rh7 Rh3 Rh4 Rh5 65.2(2) 2 . . . ?
Rh2 Rh3 Rh4 Rh5 97.90(19) . . . . ?
C11 Rh3 Rh4 Rh5 -140(2) . . . 2 ?
C4 Rh3 Rh4 Rh5 -48.3(16) . . . 2 ?
C7 Rh3 Rh4 Rh5 8(5) . . . 2 ?
Rh8 Rh3 Rh4 Rh5 -152.8(3) . . . 2 ?
Sn1 Rh3 Rh4 Rh5 75.11(14) . . . 2 ?
Rh6 Rh3 Rh4 Rh5 36.91(15) 2 . . 2 ?
Rh7 Rh3 Rh4 Rh5 109.64(17) 2 . . 2 ?
Rh2 Rh3 Rh4 Rh5 142.34(17) . . . 2 ?
C11 Rh3 Rh4 Rh2 77(2) . . . . ?
C4 Rh3 Rh4 Rh2 169.4(16) . . . . ?
C7 Rh3 Rh4 Rh2 -135(5) . . . . ?
Rh8 Rh3 Rh4 Rh2 64.8(2) . . . . ?
Sn1 Rh3 Rh4 Rh2 -67.23(14) . . . . ?
Rh5 Rh3 Rh4 Rh2 -142.34(17) 2 . . . ?
Rh6 Rh3 Rh4 Rh2 -105.43(17) 2 . . . ?
Rh7 Rh3 Rh4 Rh2 -32.70(15) 2 . . . ?
C12 Rh2 Rh4 C10 -33(3) . . . . ?
C6 Rh2 Rh4 C10 64(3) . . . . ?
C5 Rh2 Rh4 C10 -131(3) . . . . ?
Rh8 Rh2 Rh4 C10 13(2) . . . . ?
Sn1 Rh2 Rh4 C10 147(2) . . . . ?
Rh7 Rh2 Rh4 C10 115(2) 2 . . . ?
Rh7 Rh2 Rh4 C10 178(2) . . . . ?
Rh6 Rh2 Rh4 C10 -139(2) . . . . ?
Rh3 Rh2 Rh4 C10 80(2) . . . . ?
C12 Rh2 Rh4 C1 60(3) . . . . ?
C6 Rh2 Rh4 C1 156(3) . . . . ?
C5 Rh2 Rh4 C1 -38(3) . . . . ?
Rh8 Rh2 Rh4 C1 105.8(17) . . . . ?
Sn1 Rh2 Rh4 C1 -120.5(17) . . . . ?
Rh7 Rh2 Rh4 C1 -152.6(17) 2 . . . ?
Rh7 Rh2 Rh4 C1 -89.9(17) . . . . ?
Rh6 Rh2 Rh4 C1 -46.0(17) . . . . ?
Rh3 Rh2 Rh4 C1 172.1(17) . . . . ?
C12 Rh2 Rh4 C8 121(3) . . . . ?
C6 Rh2 Rh4 C8 -142(3) . . . . ?
C5 Rh2 Rh4 C8 24(3) . . . . ?
Rh8 Rh2 Rh4 C8 167.5(19) . . . . ?
Sn1 Rh2 Rh4 C8 -58.8(19) . . . . ?
Rh7 Rh2 Rh4 C8 -90.9(19) 2 . . . ?
Rh7 Rh2 Rh4 C8 -28.2(19) . . . . ?
Rh6 Rh2 Rh4 C8 15.7(18) . . . . ?
Rh3 Rh2 Rh4 C8 -126.2(19) . . . . ?
C12 Rh2 Rh4 Rh8 -46(2) . . . . ?
C6 Rh2 Rh4 Rh8 51(2) . . . . ?
C5 Rh2 Rh4 Rh8 -143.9(19) . . . . ?
Sn1 Rh2 Rh4 Rh8 133.7(2) . . . . ?
Rh7 Rh2 Rh4 Rh8 101.6(3) 2 . . . ?
Rh7 Rh2 Rh4 Rh8 164.3(3) . . . . ?
Rh6 Rh2 Rh4 Rh8 -151.8(3) . . . . ?
Rh3 Rh2 Rh4 Rh8 66.3(2) . . . . ?
C12 Rh2 Rh4 Sn1 -180(2) . . . . ?
C6 Rh2 Rh4 Sn1 -83(2) . . . . ?
C5 Rh2 Rh4 Sn1 82.4(19) . . . . ?
Rh8 Rh2 Rh4 Sn1 -133.7(2) . . . . ?
Rh7 Rh2 Rh4 Sn1 -32.05(14) 2 . . . ?
Rh7 Rh2 Rh4 Sn1 30.61(13) . . . . ?
Rh6 Rh2 Rh4 Sn1 74.51(11) . . . . ?
Rh3 Rh2 Rh4 Sn1 -67.34(11) . . . . ?
C12 Rh2 Rh4 Rh6 106(2) . . . . ?
C6 Rh2 Rh4 Rh6 -158(2) . . . . ?
C5 Rh2 Rh4 Rh6 7.9(19) . . . . ?
Rh8 Rh2 Rh4 Rh6 151.8(3) . . . . ?
Sn1 Rh2 Rh4 Rh6 -74.51(11) . . . . ?
Rh7 Rh2 Rh4 Rh6 -106.56(19) 2 . . . ?
Rh7 Rh2 Rh4 Rh6 -43.90(16) . . . . ?
Rh3 Rh2 Rh4 Rh6 -141.85(16) . . . . ?
C12 Rh2 Rh4 Rh5 142(2) . . . . ?
C6 Rh2 Rh4 Rh5 -121(2) . . . . ?
C5 Rh2 Rh4 Rh5 44.5(19) . . . . ?
Rh8 Rh2 Rh4 Rh5 -171.6(3) . . . . ?
Sn1 Rh2 Rh4 Rh5 -37.95(13) . . . . ?
Rh7 Rh2 Rh4 Rh5 -70.0(2) 2 . . . ?
Rh7 Rh2 Rh4 Rh5 -7.3(2) . . . . ?
Rh6 Rh2 Rh4 Rh5 36.56(15) . . . . ?
Rh3 Rh2 Rh4 Rh5 -105.29(18) . . . . ?
C12 Rh2 Rh4 Rh5 -145(2) . . . 2 ?
C6 Rh2 Rh4 Rh5 -48(2) . . . 2 ?
C5 Rh2 Rh4 Rh5 117.5(19) . . . 2 ?
Rh8 Rh2 Rh4 Rh5 -98.6(3) . . . 2 ?
Sn1 Rh2 Rh4 Rh5 35.05(13) . . . 2 ?
Rh7 Rh2 Rh4 Rh5 3.0(2) 2 . . 2 ?
Rh7 Rh2 Rh4 Rh5 65.7(2) . . . 2 ?
Rh6 Rh2 Rh4 Rh5 109.56(18) . . . 2 ?
Rh3 Rh2 Rh4 Rh5 -32.29(15) . . . 2 ?
C12 Rh2 Rh4 Rh3 -113(2) . . . . ?
C6 Rh2 Rh4 Rh3 -16(2) . . . . ?
C5 Rh2 Rh4 Rh3 149.8(19) . . . . ?
Rh8 Rh2 Rh4 Rh3 -66.3(2) . . . . ?
Sn1 Rh2 Rh4 Rh3 67.34(11) . . . . ?
Rh7 Rh2 Rh4 Rh3 35.30(16) 2 . . . ?
Rh7 Rh2 Rh4 Rh3 97.95(17) . . . . ?
Rh6 Rh2 Rh4 Rh3 141.85(16) . . . . ?
C10 Rh4 Rh5 C14 -14(5) . . . . ?
C1 Rh4 Rh5 C14 -114(3) . . . . ?
C8 Rh4 Rh5 C14 -19(3) . . . . ?
Rh8 Rh4 Rh5 C14 154(3) . . . . ?
Sn1 Rh4 Rh5 C14 139(3) . . . . ?
Rh6 Rh4 Rh5 C14 -148(3) . . . . ?
Rh5 Rh4 Rh5 C14 72(3) 2 . . . ?
Rh3 Rh4 Rh5 C14 110(3) . . . . ?
Rh2 Rh4 Rh5 C14 174(3) . . . . ?
C10 Rh4 Rh5 C2 94(4) . . . . ?
C1 Rh4 Rh5 C2 -7(3) . . . . ?
C8 Rh4 Rh5 C2 88.2(19) . . . . ?
Rh8 Rh4 Rh5 C2 -98.2(18) . . . . ?
Sn1 Rh4 Rh5 C2 -113.7(17) . . . . ?
Rh6 Rh4 Rh5 C2 -40.7(17) . . . . ?
Rh5 Rh4 Rh5 C2 179.0(17) 2 . . . ?
Rh3 Rh4 Rh5 C2 -142.3(17) . . . . ?
Rh2 Rh4 Rh5 C2 -78.5(17) . . . . ?
C10 Rh4 Rh5 C4 164(5) . . . 2 ?
C1 Rh4 Rh5 C4 64(3) . . . 2 ?
C8 Rh4 Rh5 C4 159(3) . . . 2 ?
Rh8 Rh4 Rh5 C4 -28(3) . . . 2 ?
Sn1 Rh4 Rh5 C4 -43(3) . . . 2 ?
Rh6 Rh4 Rh5 C4 30(3) . . . 2 ?
Rh5 Rh4 Rh5 C4 -111(3) 2 . . 2 ?
Rh3 Rh4 Rh5 C4 -72(3) . . . 2 ?
Rh2 Rh4 Rh5 C4 -8(3) . . . 2 ?
C10 Rh4 Rh5 C8 6(4) . . . . ?
C1 Rh4 Rh5 C8 -95(2) . . . . ?
Rh8 Rh4 Rh5 C8 173.6(11) . . . . ?
Sn1 Rh4 Rh5 C8 158.1(9) . . . . ?
Rh6 Rh4 Rh5 C8 -128.8(9) . . . . ?
Rh5 Rh4 Rh5 C8 90.9(8) 2 . . . ?
Rh3 Rh4 Rh5 C8 129.5(9) . . . . ?
Rh2 Rh4 Rh5 C8 -166.7(9) . . . . ?
C10 Rh4 Rh5 Rh6 134(4) . . . . ?
C1 Rh4 Rh5 Rh6 34.1(19) . . . . ?
C8 Rh4 Rh5 Rh6 128.8(9) . . . . ?
Rh8 Rh4 Rh5 Rh6 -57.6(7) . . . . ?
Sn1 Rh4 Rh5 Rh6 -73.05(13) . . . . ?
Rh5 Rh4 Rh5 Rh6 -140.31(14) 2 . . . ?
Rh3 Rh4 Rh5 Rh6 -101.63(18) . . . . ?
Rh2 Rh4 Rh5 Rh6 -37.88(16) . . . . ?
C10 Rh4 Rh5 Rh3 178(4) . . . 2 ?
C1 Rh4 Rh5 Rh3 77.2(19) . . . 2 ?
C8 Rh4 Rh5 Rh3 172.0(9) . . . 2 ?
Rh8 Rh4 Rh5 Rh3 -14.5(8) . . . 2 ?
Sn1 Rh4 Rh5 Rh3 -29.92(14) . . . 2 ?
Rh6 Rh4 Rh5 Rh3 43.13(15) . . . 2 ?
Rh5 Rh4 Rh5 Rh3 -97.18(17) 2 . . 2 ?
Rh3 Rh4 Rh5 Rh3 -58.5(2) . . . 2 ?
Rh2 Rh4 Rh5 Rh3 5.2(2) . . . 2 ?
C10 Rh4 Rh5 Sn1 -152(4) . . . . ?
C1 Rh4 Rh5 Sn1 107.1(19) . . . . ?
C8 Rh4 Rh5 Sn1 -158.1(9) . . . . ?
Rh8 Rh4 Rh5 Sn1 15.5(7) . . . . ?
Rh6 Rh4 Rh5 Sn1 73.05(13) . . . . ?
Rh5 Rh4 Rh5 Sn1 -67.26(12) 2 . . . ?
Rh3 Rh4 Rh5 Sn1 -28.57(13) . . . . ?
Rh2 Rh4 Rh5 Sn1 35.17(13) . . . . ?
C10 Rh4 Rh5 Rh4 -118(4) . . . 2 ?
C1 Rh4 Rh5 Rh4 141.6(18) . . . 2 ?
C8 Rh4 Rh5 Rh4 -123.6(9) . . . 2 ?
Rh8 Rh4 Rh5 Rh4 50.0(8) . . . 2 ?
Sn1 Rh4 Rh5 Rh4 34.51(13) . . . 2 ?
Rh6 Rh4 Rh5 Rh4 107.56(15) . . . 2 ?
Rh5 Rh4 Rh5 Rh4 -32.75(19) 2 . . 2 ?
Rh3 Rh4 Rh5 Rh4 5.9(2) . . . 2 ?
Rh2 Rh4 Rh5 Rh4 69.68(17) . . . 2 ?
Rh4 Sn1 Rh5 C14 -105(4) . . . . ?
Rh4 Sn1 Rh5 C14 32(4) 2 . . . ?
Rh3 Sn1 Rh5 C14 -71(4) . . . . ?
Rh3 Sn1 Rh5 C14 110(4) 2 . . . ?
Rh2 Sn1 Rh5 C14 73(4) 2 . . . ?
Rh2 Sn1 Rh5 C14 -148(4) . . . . ?
Rh6 Sn1 Rh5 C14 -178(4) . . . . ?
Rh6 Sn1 Rh5 C14 0(4) 2 . . . ?
Rh7 Sn1 Rh5 C14 160(4) 2 . . . ?
Rh7 Sn1 Rh5 C14 143(4) . . . . ?
Rh5 Sn1 Rh5 C14 -35(4) 2 . . . ?
Rh4 Sn1 Rh5 C2 70.3(19) . . . . ?
Rh4 Sn1 Rh5 C2 -152.3(19) 2 . . . ?
Rh3 Sn1 Rh5 C2 105.2(19) . . . . ?
Rh3 Sn1 Rh5 C2 -74.5(19) 2 . . . ?
Rh2 Sn1 Rh5 C2 -110.8(19) 2 . . . ?
Rh2 Sn1 Rh5 C2 27.5(19) . . . . ?
Rh6 Sn1 Rh5 C2 -2.1(19) . . . . ?
Rh6 Sn1 Rh5 C2 175.3(19) 2 . . . ?
Rh7 Sn1 Rh5 C2 -24(2) 2 . . . ?
Rh7 Sn1 Rh5 C2 -41.2(19) . . . . ?
Rh5 Sn1 Rh5 C2 140.7(19) 2 . . . ?
Rh4 Sn1 Rh5 C4 156.7(14) . . . 2 ?
Rh4 Sn1 Rh5 C4 -65.9(14) 2 . . 2 ?
Rh3 Sn1 Rh5 C4 -168.4(14) . . . 2 ?
Rh3 Sn1 Rh5 C4 11.9(14) 2 . . 2 ?
Rh2 Sn1 Rh5 C4 -24.4(14) 2 . . 2 ?
Rh2 Sn1 Rh5 C4 113.9(14) . . . 2 ?
Rh6 Sn1 Rh5 C4 84.3(14) . . . 2 ?
Rh6 Sn1 Rh5 C4 -98.3(14) 2 . . 2 ?
Rh7 Sn1 Rh5 C4 62.1(18) 2 . . 2 ?
Rh7 Sn1 Rh5 C4 45.2(14) . . . 2 ?
Rh5 Sn1 Rh5 C4 -132.9(14) 2 . . 2 ?
Rh4 Sn1 Rh5 C8 -15.1(8) . . . . ?
Rh4 Sn1 Rh5 C8 122.3(8) 2 . . . ?
Rh3 Sn1 Rh5 C8 19.9(8) . . . . ?
Rh3 Sn1 Rh5 C8 -159.8(8) 2 . . . ?
Rh2 Sn1 Rh5 C8 163.8(8) 2 . . . ?
Rh2 Sn1 Rh5 C8 -57.9(8) . . . . ?
Rh6 Sn1 Rh5 C8 -87.5(8) . . . . ?
Rh6 Sn1 Rh5 C8 89.9(8) 2 . . . ?
Rh7 Sn1 Rh5 C8 -109.7(13) 2 . . . ?
Rh7 Sn1 Rh5 C8 -126.6(8) . . . . ?
Rh5 Sn1 Rh5 C8 55.3(8) 2 . . . ?
Rh4 Sn1 Rh5 Rh6 72.40(15) . . . . ?
Rh4 Sn1 Rh5 Rh6 -150.24(17) 2 . . . ?
Rh3 Sn1 Rh5 Rh6 107.31(15) . . . . ?
Rh3 Sn1 Rh5 Rh6 -72.39(15) 2 . . . ?
Rh2 Sn1 Rh5 Rh6 -108.72(17) 2 . . . ?
Rh2 Sn1 Rh5 Rh6 29.60(16) . . . . ?
Rh6 Sn1 Rh5 Rh6 177.38(8) 2 . . . ?
Rh7 Sn1 Rh5 Rh6 -22.2(11) 2 . . . ?
Rh7 Sn1 Rh5 Rh6 -39.10(16) . . . . ?
Rh5 Sn1 Rh5 Rh6 142.78(18) 2 . . . ?
Rh4 Sn1 Rh5 Rh3 144.79(16) . . . 2 ?
Rh4 Sn1 Rh5 Rh3 -77.86(14) 2 . . 2 ?
Rh3 Sn1 Rh5 Rh3 179.69(9) . . . 2 ?
Rh2 Sn1 Rh5 Rh3 -36.34(16) 2 . . 2 ?
Rh2 Sn1 Rh5 Rh3 101.98(16) . . . 2 ?
Rh6 Sn1 Rh5 Rh3 72.39(15) . . . 2 ?
Rh6 Sn1 Rh5 Rh3 -110.23(14) 2 . . 2 ?
Rh7 Sn1 Rh5 Rh3 50.1(11) 2 . . 2 ?
Rh7 Sn1 Rh5 Rh3 33.28(15) . . . 2 ?
Rh5 Sn1 Rh5 Rh3 -144.84(18) 2 . . 2 ?
Rh4 Sn1 Rh5 Rh4 137.35(15) 2 . . . ?
Rh3 Sn1 Rh5 Rh4 34.90(16) . . . . ?
Rh3 Sn1 Rh5 Rh4 -144.79(16) 2 . . . ?
Rh2 Sn1 Rh5 Rh4 178.87(17) 2 . . . ?
Rh2 Sn1 Rh5 Rh4 -42.81(16) . . . . ?
Rh6 Sn1 Rh5 Rh4 -72.40(15) . . . . ?
Rh6 Sn1 Rh5 Rh4 104.98(16) 2 . . . ?
Rh7 Sn1 Rh5 Rh4 -94.6(10) 2 . . . ?
Rh7 Sn1 Rh5 Rh4 -111.51(14) . . . . ?
Rh5 Sn1 Rh5 Rh4 70.37(14) 2 . . . ?
Rh4 Sn1 Rh5 Rh4 -137.35(15) . . . 2 ?
Rh3 Sn1 Rh5 Rh4 -102.45(16) . . . 2 ?
Rh3 Sn1 Rh5 Rh4 77.86(14) 2 . . 2 ?
Rh2 Sn1 Rh5 Rh4 41.52(16) 2 . . 2 ?
Rh2 Sn1 Rh5 Rh4 179.84(16) . . . 2 ?
Rh6 Sn1 Rh5 Rh4 150.24(17) . . . 2 ?
Rh6 Sn1 Rh5 Rh4 -32.37(15) 2 . . 2 ?
Rh7 Sn1 Rh5 Rh4 128.0(10) 2 . . 2 ?
Rh7 Sn1 Rh5 Rh4 111.14(14) . . . 2 ?
Rh5 Sn1 Rh5 Rh4 -66.98(14) 2 . . 2 ?
C14 Rh5 Rh6 C13 -6(7) . . . . ?
C2 Rh5 Rh6 C13 -6(6) . . . . ?
C4 Rh5 Rh6 C13 78(6) 2 . . . ?
C8 Rh5 Rh6 C13 -86(6) . . . . ?
Rh3 Rh5 Rh6 C13 111(6) 2 . . . ?
Rh4 Rh5 Rh6 C13 -118(6) . . . . ?
Sn1 Rh5 Rh6 C13 177(6) . . . . ?
Rh4 Rh5 Rh6 C13 151(6) 2 . . . ?
C14 Rh5 Rh6 C2 0(5) . . . . ?
C4 Rh5 Rh6 C2 85(3) 2 . . . ?
C8 Rh5 Rh6 C2 -79(3) . . . . ?
Rh3 Rh5 Rh6 C2 117(3) 2 . . . ?
Rh4 Rh5 Rh6 C2 -112(3) . . . . ?
Sn1 Rh5 Rh6 C2 -177(3) . . . . ?
Rh4 Rh5 Rh6 C2 157(3) 2 . . . ?
C14 Rh5 Rh6 C1 80(5) . . . . ?
C2 Rh5 Rh6 C1 79(3) . . . . ?
C4 Rh5 Rh6 C1 164(2) 2 . . . ?
C8 Rh5 Rh6 C1 0(2) . . . . ?
Rh3 Rh5 Rh6 C1 -163.5(17) 2 . . . ?
Rh4 Rh5 Rh6 C1 -32.5(16) . . . . ?
Sn1 Rh5 Rh6 C1 -97.8(16) . . . . ?
Rh4 Rh5 Rh6 C1 -123.6(17) 2 . . . ?
C14 Rh5 Rh6 C7 -85(5) . . . 2 ?
C2 Rh5 Rh6 C7 -86(3) . . . 2 ?
C4 Rh5 Rh6 C7 -1(2) 2 . . 2 ?
C8 Rh5 Rh6 C7 -164.8(18) . . . 2 ?
Rh3 Rh5 Rh6 C7 31.6(15) 2 . . 2 ?
Rh4 Rh5 Rh6 C7 162.6(15) . . . 2 ?
Sn1 Rh5 Rh6 C7 97.2(15) . . . 2 ?
Rh4 Rh5 Rh6 C7 71.4(15) 2 . . 2 ?
C14 Rh5 Rh6 Rh3 -117(5) . . . 2 ?
C2 Rh5 Rh6 Rh3 -117(3) . . . 2 ?
C4 Rh5 Rh6 Rh3 -32.5(14) 2 . . 2 ?
C8 Rh5 Rh6 Rh3 163.5(10) . . . 2 ?
Rh4 Rh5 Rh6 Rh3 130.97(16) . . . 2 ?
Sn1 Rh5 Rh6 Rh3 65.62(11) . . . 2 ?
Rh4 Rh5 Rh6 Rh3 39.83(16) 2 . . 2 ?
C14 Rh5 Rh6 Rh4 112(5) . . . . ?
C2 Rh5 Rh6 Rh4 112(3) . . . . ?
C4 Rh5 Rh6 Rh4 -163.5(14) 2 . . . ?
C8 Rh5 Rh6 Rh4 32.6(10) . . . . ?
Rh3 Rh5 Rh6 Rh4 -130.97(16) 2 . . . ?
Sn1 Rh5 Rh6 Rh4 -65.34(11) . . . . ?
Rh4 Rh5 Rh6 Rh4 -91.14(17) 2 . . . ?
C14 Rh5 Rh6 Sn1 177(5) . . . . ?
C2 Rh5 Rh6 Sn1 177(3) . . . . ?
C4 Rh5 Rh6 Sn1 -98.2(14) 2 . . . ?
C8 Rh5 Rh6 Sn1 97.9(10) . . . . ?
Rh3 Rh5 Rh6 Sn1 -65.62(11) 2 . . . ?
Rh4 Rh5 Rh6 Sn1 65.34(11) . . . . ?
Rh4 Rh5 Rh6 Sn1 -25.80(14) 2 . . . ?
C14 Rh5 Rh6 Rh2 152(5) . . . . ?
C2 Rh5 Rh6 Rh2 151(3) . . . . ?
C4 Rh5 Rh6 Rh2 -123.9(14) 2 . . . ?
C8 Rh5 Rh6 Rh2 72.2(10) . . . . ?
Rh3 Rh5 Rh6 Rh2 -91.38(17) 2 . . . ?
Rh4 Rh5 Rh6 Rh2 39.59(16) . . . . ?
Sn1 Rh5 Rh6 Rh2 -25.75(13) . . . . ?
Rh4 Rh5 Rh6 Rh2 -51.6(2) 2 . . . ?
C10 Rh4 Rh6 C13 16(4) . . . . ?
C1 Rh4 Rh6 C13 26(4) . . . . ?
C8 Rh4 Rh6 C13 118(3) . . . . ?
Rh8 Rh4 Rh6 C13 -46(3) . . . . ?
Sn1 Rh4 Rh6 C13 -134(2) . . . . ?
Rh5 Rh4 Rh6 C13 153(2) . . . . ?
Rh5 Rh4 Rh6 C13 -166(2) 2 . . . ?
Rh3 Rh4 Rh6 C13 -104(2) . . . . ?
Rh2 Rh4 Rh6 C13 -70(3) . . . . ?
C10 Rh4 Rh6 C2 -95(3) . . . . ?
C1 Rh4 Rh6 C2 -84(3) . . . . ?
C8 Rh4 Rh6 C2 7(2) . . . . ?
Rh8 Rh4 Rh6 C2 -156.5(16) . . . . ?
Sn1 Rh4 Rh6 C2 114.9(16) . . . . ?
Rh5 Rh4 Rh6 C2 41.7(16) . . . . ?
Rh5 Rh4 Rh6 C2 82.9(16) 2 . . . ?
Rh3 Rh4 Rh6 C2 144.7(16) . . . . ?
Rh2 Rh4 Rh6 C2 179.6(16) . . . . ?
C10 Rh4 Rh6 C1 -10(4) . . . . ?
C8 Rh4 Rh6 C1 91(3) . . . . ?
Rh8 Rh4 Rh6 C1 -72(3) . . . . ?
Sn1 Rh4 Rh6 C1 -161(3) . . . . ?
Rh5 Rh4 Rh6 C1 126(3) . . . . ?
Rh5 Rh4 Rh6 C1 167(3) 2 . . . ?
Rh3 Rh4 Rh6 C1 -131(3) . . . . ?
Rh2 Rh4 Rh6 C1 -96(3) . . . . ?
C10 Rh4 Rh6 C7 -169(4) . . . 2 ?
C1 Rh4 Rh6 C7 -158(4) . . . 2 ?
C8 Rh4 Rh6 C7 -67(3) . . . 2 ?
Rh8 Rh4 Rh6 C7 129(3) . . . 2 ?
Sn1 Rh4 Rh6 C7 41(3) . . . 2 ?
Rh5 Rh4 Rh6 C7 -32(3) . . . 2 ?
Rh5 Rh4 Rh6 C7 9(3) 2 . . 2 ?
Rh3 Rh4 Rh6 C7 71(3) . . . 2 ?
Rh2 Rh4 Rh6 C7 106(3) . . . 2 ?
C10 Rh4 Rh6 Rh5 -136(3) . . . . ?
C1 Rh4 Rh6 Rh5 -126(3) . . . . ?
C8 Rh4 Rh6 Rh5 -34.8(11) . . . . ?
Rh8 Rh4 Rh6 Rh5 161.8(2) . . . . ?
Sn1 Rh4 Rh6 Rh5 73.22(14) . . . . ?
Rh5 Rh4 Rh6 Rh5 41.25(16) 2 . . . ?
Rh3 Rh4 Rh6 Rh5 103.01(18) . . . . ?
Rh2 Rh4 Rh6 Rh5 137.85(17) . . . . ?
C10 Rh4 Rh6 Rh3 -180(3) . . . 2 ?
C1 Rh4 Rh6 Rh3 -169(3) . . . 2 ?
C8 Rh4 Rh6 Rh3 -77.9(11) . . . 2 ?
Rh8 Rh4 Rh6 Rh3 118.7(2) . . . 2 ?
Sn1 Rh4 Rh6 Rh3 30.11(14) . . . 2 ?
Rh5 Rh4 Rh6 Rh3 -43.11(15) . . . 2 ?
Rh5 Rh4 Rh6 Rh3 -1.9(2) 2 . . 2 ?
Rh3 Rh4 Rh6 Rh3 59.90(19) . . . 2 ?
Rh2 Rh4 Rh6 Rh3 94.74(17) . . . 2 ?
C10 Rh4 Rh6 Sn1 150(3) . . . . ?
C1 Rh4 Rh6 Sn1 161(3) . . . . ?
C8 Rh4 Rh6 Sn1 -108.0(11) . . . . ?
Rh8 Rh4 Rh6 Sn1 88.6(2) . . . . ?
Rh5 Rh4 Rh6 Sn1 -73.22(14) . . . . ?
Rh5 Rh4 Rh6 Sn1 -31.97(16) 2 . . . ?
Rh3 Rh4 Rh6 Sn1 29.79(14) . . . . ?
Rh2 Rh4 Rh6 Sn1 64.63(13) . . . . ?
C10 Rh4 Rh6 Rh2 86(3) . . . . ?
C1 Rh4 Rh6 Rh2 96(3) . . . . ?
C8 Rh4 Rh6 Rh2 -172.7(11) . . . . ?
Rh8 Rh4 Rh6 Rh2 23.9(2) . . . . ?
Sn1 Rh4 Rh6 Rh2 -64.63(13) . . . . ?
Rh5 Rh4 Rh6 Rh2 -137.85(17) . . . . ?
Rh5 Rh4 Rh6 Rh2 -96.60(18) 2 . . . ?
Rh3 Rh4 Rh6 Rh2 -34.84(15) . . . . ?
Rh4 Sn1 Rh6 C13 110(4) . . . . ?
Rh4 Sn1 Rh6 C13 -148(4) 2 . . . ?
Rh3 Sn1 Rh6 C13 73(4) . . . . ?
Rh3 Sn1 Rh6 C13 -106(4) 2 . . . ?
Rh2 Sn1 Rh6 C13 -71(4) 2 . . . ?
Rh2 Sn1 Rh6 C13 32(4) . . . . ?
Rh6 Sn1 Rh6 C13 162(4) 2 . . . ?
Rh7 Sn1 Rh6 C13 0(4) 2 . . . ?
Rh7 Sn1 Rh6 C13 -35(4) . . . . ?
Rh5 Sn1 Rh6 C13 -178(4) . . . . ?
Rh5 Sn1 Rh6 C13 143(4) 2 . . . ?
Rh4 Sn1 Rh6 C2 -70(2) . . . . ?
Rh4 Sn1 Rh6 C2 31(2) 2 . . . ?
Rh3 Sn1 Rh6 C2 -107(2) . . . . ?
Rh3 Sn1 Rh6 C2 74(2) 2 . . . ?
Rh2 Sn1 Rh6 C2 109(2) 2 . . . ?
Rh2 Sn1 Rh6 C2 -148(2) . . . . ?
Rh6 Sn1 Rh6 C2 -18(2) 2 . . . ?
Rh7 Sn1 Rh6 C2 179(2) 2 . . . ?
Rh7 Sn1 Rh6 C2 145(2) . . . . ?
Rh5 Sn1 Rh6 C2 2(2) . . . . ?
Rh5 Sn1 Rh6 C2 -37(2) 2 . . . ?
Rh4 Sn1 Rh6 C1 12.8(18) . . . . ?
Rh4 Sn1 Rh6 C1 114.7(18) 2 . . . ?
Rh3 Sn1 Rh6 C1 -23.5(18) . . . . ?
Rh3 Sn1 Rh6 C1 157.5(18) 2 . . . ?
Rh2 Sn1 Rh6 C1 -167.6(18) 2 . . . ?
Rh2 Sn1 Rh6 C1 -64.9(18) . . . . ?
Rh6 Sn1 Rh6 C1 65.1(18) 2 . . . ?
Rh7 Sn1 Rh6 C1 -97.4(18) 2 . . . ?
Rh7 Sn1 Rh6 C1 -131.6(18) . . . . ?
Rh5 Sn1 Rh6 C1 85.4(18) . . . . ?
Rh5 Sn1 Rh6 C1 46.1(18) 2 . . . ?
Rh4 Sn1 Rh6 C7 -158.4(18) . . . 2 ?
Rh4 Sn1 Rh6 C7 -56.5(18) 2 . . 2 ?
Rh3 Sn1 Rh6 C7 165.3(18) . . . 2 ?
Rh3 Sn1 Rh6 C7 -13.7(18) 2 . . 2 ?
Rh2 Sn1 Rh6 C7 21.2(18) 2 . . 2 ?
Rh2 Sn1 Rh6 C7 123.9(18) . . . 2 ?
Rh6 Sn1 Rh6 C7 -106.1(18) 2 . . 2 ?
Rh7 Sn1 Rh6 C7 91.4(18) 2 . . 2 ?
Rh7 Sn1 Rh6 C7 57.2(18) . . . 2 ?
Rh5 Sn1 Rh6 C7 -85.8(18) . . . 2 ?
Rh5 Sn1 Rh6 C7 -125.1(18) 2 . . 2 ?
Rh4 Sn1 Rh6 Rh5 -72.56(15) . . . . ?
Rh4 Sn1 Rh6 Rh5 29.31(18) 2 . . . ?
Rh3 Sn1 Rh6 Rh5 -108.9(2) . . . . ?
Rh3 Sn1 Rh6 Rh5 72.06(14) 2 . . . ?
Rh2 Sn1 Rh6 Rh5 106.96(17) 2 . . . ?
Rh2 Sn1 Rh6 Rh5 -150.34(17) . . . . ?
Rh6 Sn1 Rh6 Rh5 -20.27(11) 2 . . . ?
Rh7 Sn1 Rh6 Rh5 177.25(14) 2 . . . ?
Rh7 Sn1 Rh6 Rh5 143.03(15) . . . . ?
Rh5 Sn1 Rh6 Rh5 -39.3(2) 2 . . . ?
Rh4 Sn1 Rh6 Rh3 -144.62(18) . . . 2 ?
Rh4 Sn1 Rh6 Rh3 -42.75(15) 2 . . 2 ?
Rh3 Sn1 Rh6 Rh3 179.1(3) . . . 2 ?
Rh2 Sn1 Rh6 Rh3 34.90(16) 2 . . 2 ?
Rh2 Sn1 Rh6 Rh3 137.60(17) . . . 2 ?
Rh6 Sn1 Rh6 Rh3 -92.34(11) 2 . . 2 ?
Rh7 Sn1 Rh6 Rh3 105.19(16) 2 . . 2 ?
Rh7 Sn1 Rh6 Rh3 70.97(14) . . . 2 ?
Rh5 Sn1 Rh6 Rh3 -72.06(14) . . . 2 ?
Rh5 Sn1 Rh6 Rh3 -111.36(16) 2 . . 2 ?
Rh4 Sn1 Rh6 Rh4 101.9(2) 2 . . . ?
Rh3 Sn1 Rh6 Rh4 -36.31(18) . . . . ?
Rh3 Sn1 Rh6 Rh4 144.62(18) 2 . . . ?
Rh2 Sn1 Rh6 Rh4 179.5(2) 2 . . . ?
Rh2 Sn1 Rh6 Rh4 -77.78(13) . . . . ?
Rh6 Sn1 Rh6 Rh4 52.28(11) 2 . . . ?
Rh7 Sn1 Rh6 Rh4 -110.20(14) 2 . . . ?
Rh7 Sn1 Rh6 Rh4 -144.42(16) . . . . ?
Rh5 Sn1 Rh6 Rh4 72.56(15) . . . . ?
Rh5 Sn1 Rh6 Rh4 33.26(15) 2 . . . ?
Rh4 Sn1 Rh6 Rh2 77.78(13) . . . . ?
Rh4 Sn1 Rh6 Rh2 179.64(19) 2 . . . ?
Rh3 Sn1 Rh6 Rh2 41.47(17) . . . . ?
Rh3 Sn1 Rh6 Rh2 -137.60(17) 2 . . . ?
Rh2 Sn1 Rh6 Rh2 -102.7(2) 2 . . . ?
Rh6 Sn1 Rh6 Rh2 130.06(11) 2 . . . ?
Rh7 Sn1 Rh6 Rh2 -32.42(15) 2 . . . ?
Rh7 Sn1 Rh6 Rh2 -66.64(14) . . . . ?
Rh5 Sn1 Rh6 Rh2 150.34(17) . . . . ?
Rh5 Sn1 Rh6 Rh2 111.04(13) 2 . . . ?
C12 Rh2 Rh6 C13 48(3) . . . . ?
C6 Rh2 Rh6 C13 -110(5) . . . . ?
C5 Rh2 Rh6 C13 -42(3) . . . . ?
Rh8 Rh2 Rh6 C13 109(2) . . . . ?
Sn1 Rh2 Rh6 C13 -161(2) . . . . ?
Rh7 Rh2 Rh6 C13 -129(2) 2 . . . ?
Rh7 Rh2 Rh6 C13 -92(2) . . . . ?
Rh3 Rh2 Rh6 C13 166(2) . . . . ?
Rh4 Rh2 Rh6 C13 132(2) . . . . ?
C12 Rh2 Rh6 C2 -85(3) . . . . ?
C6 Rh2 Rh6 C2 117(6) . . . . ?
C5 Rh2 Rh6 C2 -175(3) . . . . ?
Rh8 Rh2 Rh6 C2 -24(3) . . . . ?
Sn1 Rh2 Rh6 C2 66(3) . . . . ?
Rh7 Rh2 Rh6 C2 98(3) 2 . . . ?
Rh7 Rh2 Rh6 C2 135(3) . . . . ?
Rh3 Rh2 Rh6 C2 33(3) . . . . ?
Rh4 Rh2 Rh6 C2 -1(3) . . . . ?
C12 Rh2 Rh6 C1 -41(3) . . . . ?
C6 Rh2 Rh6 C1 162(5) . . . . ?
C5 Rh2 Rh6 C1 -131(2) . . . . ?
Rh8 Rh2 Rh6 C1 20.3(19) . . . . ?
Sn1 Rh2 Rh6 C1 110.3(19) . . . . ?
Rh7 Rh2 Rh6 C1 142.6(19) 2 . . . ?
Rh7 Rh2 Rh6 C1 179.6(19) . . . . ?
Rh3 Rh2 Rh6 C1 77.5(19) . . . . ?
Rh4 Rh2 Rh6 C1 43.6(19) . . . . ?
C12 Rh2 Rh6 C7 135(2) . . . 2 ?
C6 Rh2 Rh6 C7 -23(5) . . . 2 ?
C5 Rh2 Rh6 C7 44.7(18) . . . 2 ?
Rh8 Rh2 Rh6 C7 -164.3(12) . . . 2 ?
Sn1 Rh2 Rh6 C7 -74.4(12) . . . 2 ?
Rh7 Rh2 Rh6 C7 -42.0(12) 2 . . 2 ?
Rh7 Rh2 Rh6 C7 -5.0(12) . . . 2 ?
Rh3 Rh2 Rh6 C7 -107.2(12) . . . 2 ?
Rh4 Rh2 Rh6 C7 -141.0(12) . . . 2 ?
C12 Rh2 Rh6 Rh5 -123.1(18) . . . . ?
C6 Rh2 Rh6 Rh5 79(5) . . . . ?
C5 Rh2 Rh6 Rh5 146.8(14) . . . . ?
Rh8 Rh2 Rh6 Rh5 -62.3(3) . . . . ?
Sn1 Rh2 Rh6 Rh5 27.72(16) . . . . ?
Rh7 Rh2 Rh6 Rh5 60.1(2) 2 . . . ?
Rh7 Rh2 Rh6 Rh5 97.09(18) . . . . ?
Rh3 Rh2 Rh6 Rh5 -5.1(2) . . . . ?
Rh4 Rh2 Rh6 Rh5 -38.94(17) . . . . ?
C12 Rh2 Rh6 Rh3 174.1(18) . . . 2 ?
C6 Rh2 Rh6 Rh3 16(5) . . . 2 ?
C5 Rh2 Rh6 Rh3 84.1(14) . . . 2 ?
Rh8 Rh2 Rh6 Rh3 -125.0(2) . . . 2 ?
Sn1 Rh2 Rh6 Rh3 -35.03(14) . . . 2 ?
Rh7 Rh2 Rh6 Rh3 -2.7(2) 2 . . 2 ?
Rh7 Rh2 Rh6 Rh3 34.34(14) . . . 2 ?
Rh3 Rh2 Rh6 Rh3 -67.84(17) . . . 2 ?
Rh4 Rh2 Rh6 Rh3 -101.69(16) . . . 2 ?
C12 Rh2 Rh6 Rh4 -84.2(18) . . . . ?
C6 Rh2 Rh6 Rh4 118(5) . . . . ?
C5 Rh2 Rh6 Rh4 -174.2(14) . . . . ?
Rh8 Rh2 Rh6 Rh4 -23.3(2) . . . . ?
Sn1 Rh2 Rh6 Rh4 66.66(13) . . . . ?
Rh7 Rh2 Rh6 Rh4 99.01(18) 2 . . . ?
Rh7 Rh2 Rh6 Rh4 136.03(17) . . . . ?
Rh3 Rh2 Rh6 Rh4 33.85(15) . . . . ?
C12 Rh2 Rh6 Sn1 -150.8(18) . . . . ?
C6 Rh2 Rh6 Sn1 51(5) . . . . ?
C5 Rh2 Rh6 Sn1 119.1(14) . . . . ?
Rh8 Rh2 Rh6 Sn1 -90.0(2) . . . . ?
Rh7 Rh2 Rh6 Sn1 32.35(15) 2 . . . ?
Rh7 Rh2 Rh6 Sn1 69.37(13) . . . . ?
Rh3 Rh2 Rh6 Sn1 -32.80(14) . . . . ?
Rh4 Rh2 Rh6 Sn1 -66.66(13) . . . . ?
C12 Rh2 Rh7 C3 -14(4) . . . . ?
C6 Rh2 Rh7 C3 -112(3) . . . . ?
C5 Rh2 Rh7 C3 -19(3) . . . . ?
Rh8 Rh2 Rh7 C3 151(3) . . . . ?
Sn1 Rh2 Rh7 C3 140(3) . . . . ?
Rh7 Rh2 Rh7 C3 -146(3) 2 . . . ?
Rh6 Rh2 Rh7 C3 74(3) . . . . ?
Rh3 Rh2 Rh7 C3 175(3) . . . . ?
Rh4 Rh2 Rh7 C3 112(3) . . . . ?
C12 Rh2 Rh7 C9 92(3) . . . . ?
C6 Rh2 Rh7 C9 -6.7(17) . . . . ?
C5 Rh2 Rh7 C9 86(2) . . . . ?
Rh8 Rh2 Rh7 C9 -103.8(10) . . . . ?
Sn1 Rh2 Rh7 C9 -114.2(8) . . . . ?
Rh7 Rh2 Rh7 C9 -41.0(8) 2 . . . ?
Rh6 Rh2 Rh7 C9 179.1(8) . . . . ?
Rh3 Rh2 Rh7 C9 -79.1(8) . . . . ?
Rh4 Rh2 Rh7 C9 -142.6(8) . . . . ?
C12 Rh2 Rh7 C6 168(4) . . . 2 ?
C6 Rh2 Rh7 C6 69.2(17) . . . 2 ?
C5 Rh2 Rh7 C6 162(3) . . . 2 ?
Rh8 Rh2 Rh7 C6 -28(3) . . . 2 ?
Sn1 Rh2 Rh7 C6 -38(2) . . . 2 ?
Rh7 Rh2 Rh7 C6 35(2) 2 . . 2 ?
Rh6 Rh2 Rh7 C6 -105(2) . . . 2 ?
Rh3 Rh2 Rh7 C6 -3(2) . . . 2 ?
Rh4 Rh2 Rh7 C6 -67(2) . . . 2 ?
C12 Rh2 Rh7 C5 6(4) . . . . ?
C6 Rh2 Rh7 C5 -93(3) . . . . ?
Rh8 Rh2 Rh7 C5 170(2) . . . . ?
Sn1 Rh2 Rh7 C5 160(2) . . . . ?
Rh7 Rh2 Rh7 C5 -127(2) 2 . . . ?
Rh6 Rh2 Rh7 C5 93(2) . . . . ?
Rh3 Rh2 Rh7 C5 -165(2) . . . . ?
Rh4 Rh2 Rh7 C5 131(2) . . . . ?
C12 Rh2 Rh7 Rh7 133(3) . . . 2 ?
C6 Rh2 Rh7 Rh7 34.3(15) . . . 2 ?
C5 Rh2 Rh7 Rh7 127(2) . . . 2 ?
Rh8 Rh2 Rh7 Rh7 -62.8(7) . . . 2 ?
Sn1 Rh2 Rh7 Rh7 -73.18(12) . . . 2 ?
Rh6 Rh2 Rh7 Rh7 -139.88(14) . . . 2 ?
Rh3 Rh2 Rh7 Rh7 -38.15(12) . . . 2 ?
Rh4 Rh2 Rh7 Rh7 -101.62(16) . . . 2 ?
C12 Rh2 Rh7 Rh2 176(3) . . . 2 ?
C6 Rh2 Rh7 Rh2 77.3(15) . . . 2 ?
C5 Rh2 Rh7 Rh2 170(2) . . . 2 ?
Rh8 Rh2 Rh7 Rh2 -19.8(7) . . . 2 ?
Sn1 Rh2 Rh7 Rh2 -30.18(12) . . . 2 ?
Rh7 Rh2 Rh7 Rh2 43.01(18) 2 . . 2 ?
Rh6 Rh2 Rh7 Rh2 -96.88(14) . . . 2 ?
Rh3 Rh2 Rh7 Rh2 4.9(2) . . . 2 ?
Rh4 Rh2 Rh7 Rh2 -58.61(18) . . . 2 ?
C12 Rh2 Rh7 Sn1 -154(3) . . . . ?
C6 Rh2 Rh7 Sn1 107.5(15) . . . . ?
C5 Rh2 Rh7 Sn1 -160(2) . . . . ?
Rh8 Rh2 Rh7 Sn1 10.4(7) . . . . ?
Rh7 Rh2 Rh7 Sn1 73.18(12) 2 . . . ?
Rh6 Rh2 Rh7 Sn1 -66.70(11) . . . . ?
Rh3 Rh2 Rh7 Sn1 35.03(12) . . . . ?
Rh4 Rh2 Rh7 Sn1 -28.43(13) . . . . ?
C12 Rh2 Rh7 Rh3 -120(3) . . . 2 ?
C6 Rh2 Rh7 Rh3 141.6(15) . . . 2 ?
C5 Rh2 Rh7 Rh3 -126(2) . . . 2 ?
Rh8 Rh2 Rh7 Rh3 44.5(7) . . . 2 ?
Sn1 Rh2 Rh7 Rh3 34.19(12) . . . 2 ?
Rh7 Rh2 Rh7 Rh3 107.37(16) 2 . . 2 ?
Rh6 Rh2 Rh7 Rh3 -32.51(14) . . . 2 ?
Rh3 Rh2 Rh7 Rh3 69.22(19) . . . 2 ?
Rh4 Rh2 Rh7 Rh3 5.8(2) . . . 2 ?
Rh4 Sn1 Rh7 C3 -75(4) . . . . ?
Rh4 Sn1 Rh7 C3 69(4) 2 . . . ?
Rh3 Sn1 Rh7 C3 -152(4) . . . . ?
Rh3 Sn1 Rh7 C3 28(4) 2 . . . ?
Rh2 Sn1 Rh7 C3 106(4) 2 . . . ?
Rh2 Sn1 Rh7 C3 -110(4) . . . . ?
Rh6 Sn1 Rh7 C3 -38(4) . . . . ?
Rh6 Sn1 Rh7 C3 139(4) 2 . . . ?
Rh7 Sn1 Rh7 C3 178(4) 2 . . . ?
Rh5 Sn1 Rh7 C3 -4(4) . . . . ?
Rh5 Sn1 Rh7 C3 160(4) 2 . . . ?
Rh4 Sn1 Rh7 C9 107.23(18) . . . . ?
Rh4 Sn1 Rh7 C9 -109.01(18) 2 . . . ?
Rh3 Sn1 Rh7 C9 29.7(2) . . . . ?
Rh3 Sn1 Rh7 C9 -150.1(2) 2 . . . ?
Rh2 Sn1 Rh7 C9 -72.50(17) 2 . . . ?
Rh2 Sn1 Rh7 C9 72.10(17) . . . . ?
Rh6 Sn1 Rh7 C9 143.3(2) . . . . ?
Rh6 Sn1 Rh7 C9 -38.9(2) 2 . . . ?
Rh7 Sn1 Rh7 C9 0.0 2 . . . ?
Rh5 Sn1 Rh7 C9 177.76(14) . . . . ?
Rh5 Sn1 Rh7 C9 -18.0(12) 2 . . . ?
Rh4 Sn1 Rh7 C6 -165.0(15) . . . 2 ?
Rh4 Sn1 Rh7 C6 -21.2(15) 2 . . 2 ?
Rh3 Sn1 Rh7 C6 117.4(15) . . . 2 ?
Rh3 Sn1 Rh7 C6 -62.4(15) 2 . . 2 ?
Rh2 Sn1 Rh7 C6 15.3(15) 2 . . 2 ?
Rh2 Sn1 Rh7 C6 159.9(15) . . . 2 ?
Rh6 Sn1 Rh7 C6 -128.9(15) . . . 2 ?
Rh6 Sn1 Rh7 C6 48.9(15) 2 . . 2 ?
Rh7 Sn1 Rh7 C6 87.8(15) 2 . . 2 ?
Rh5 Sn1 Rh7 C6 -94.5(15) . . . 2 ?
Rh5 Sn1 Rh7 C6 69.8(18) 2 . . 2 ?
Rh4 Sn1 Rh7 C5 21.2(15) . . . . ?
Rh4 Sn1 Rh7 C5 164.9(15) 2 . . . ?
Rh3 Sn1 Rh7 C5 -56.4(15) . . . . ?
Rh3 Sn1 Rh7 C5 123.8(15) 2 . . . ?
Rh2 Sn1 Rh7 C5 -158.6(15) 2 . . . ?
Rh2 Sn1 Rh7 C5 -14.0(15) . . . . ?
Rh6 Sn1 Rh7 C5 57.3(15) . . . . ?
Rh6 Sn1 Rh7 C5 -124.9(15) 2 . . . ?
Rh7 Sn1 Rh7 C5 -86.1(15) 2 . . . ?
Rh5 Sn1 Rh7 C5 91.7(15) . . . . ?
Rh5 Sn1 Rh7 C5 -104.1(18) 2 . . . ?
Rh4 Sn1 Rh7 Rh7 107.23(18) . . . 2 ?
Rh4 Sn1 Rh7 Rh7 -109.01(18) 2 . . 2 ?
Rh3 Sn1 Rh7 Rh7 29.7(2) . . . 2 ?
Rh3 Sn1 Rh7 Rh7 -150.1(2) 2 . . 2 ?
Rh2 Sn1 Rh7 Rh7 -72.50(17) 2 . . 2 ?
Rh2 Sn1 Rh7 Rh7 72.10(17) . . . 2 ?
Rh6 Sn1 Rh7 Rh7 143.3(2) . . . 2 ?
Rh6 Sn1 Rh7 Rh7 -38.9(2) 2 . . 2 ?
Rh5 Sn1 Rh7 Rh7 177.76(14) . . . 2 ?
Rh5 Sn1 Rh7 Rh7 -18.0(12) 2 . . 2 ?
Rh4 Sn1 Rh7 Rh2 179.72(16) . . . 2 ?
Rh4 Sn1 Rh7 Rh2 -36.52(16) 2 . . 2 ?
Rh3 Sn1 Rh7 Rh2 102.15(15) . . . 2 ?
Rh3 Sn1 Rh7 Rh2 -77.63(14) 2 . . 2 ?
Rh2 Sn1 Rh7 Rh2 144.60(13) . . . 2 ?
Rh6 Sn1 Rh7 Rh2 -144.18(15) . . . 2 ?
Rh6 Sn1 Rh7 Rh2 33.65(16) 2 . . 2 ?
Rh7 Sn1 Rh7 Rh2 72.50(17) 2 . . 2 ?
Rh5 Sn1 Rh7 Rh2 -109.74(14) . . . 2 ?
Rh5 Sn1 Rh7 Rh2 54.5(11) 2 . . 2 ?
Rh4 Sn1 Rh7 Rh2 35.12(16) . . . . ?
Rh4 Sn1 Rh7 Rh2 178.88(16) 2 . . . ?
Rh3 Sn1 Rh7 Rh2 -42.45(14) . . . . ?
Rh3 Sn1 Rh7 Rh2 137.77(15) 2 . . . ?
Rh2 Sn1 Rh7 Rh2 -144.60(13) 2 . . . ?
Rh6 Sn1 Rh7 Rh2 71.22(13) . . . . ?
Rh6 Sn1 Rh7 Rh2 -110.95(15) 2 . . . ?
Rh7 Sn1 Rh7 Rh2 -72.10(17) 2 . . . ?
Rh5 Sn1 Rh7 Rh2 105.66(14) . . . . ?
Rh5 Sn1 Rh7 Rh2 -90.1(11) 2 . . . ?
Rh4 Sn1 Rh7 Rh3 -102.64(16) . . . 2 ?
Rh4 Sn1 Rh7 Rh3 41.12(16) 2 . . 2 ?
Rh3 Sn1 Rh7 Rh3 179.78(6) . . . 2 ?
Rh2 Sn1 Rh7 Rh3 77.63(14) 2 . . 2 ?
Rh2 Sn1 Rh7 Rh3 -137.77(15) . . . 2 ?
Rh6 Sn1 Rh7 Rh3 -66.54(13) . . . 2 ?
Rh6 Sn1 Rh7 Rh3 111.28(14) 2 . . 2 ?
Rh7 Sn1 Rh7 Rh3 150.1(2) 2 . . 2 ?
Rh5 Sn1 Rh7 Rh3 -32.11(15) . . . 2 ?
Rh5 Sn1 Rh7 Rh3 132.1(10) 2 . . 2 ?
C10 Rh4 Rh8 Cl9 -22(3) . . . . ?
C1 Rh4 Rh8 Cl9 75(2) . . . . ?
C8 Rh4 Rh8 Cl9 -24.1(18) . . . . ?
Sn1 Rh4 Rh8 Cl9 -179.9(9) . . . . ?
Rh6 Rh4 Rh8 Cl9 116.8(9) . . . . ?
Rh5 Rh4 Rh8 Cl9 166.3(9) . . . . ?
Rh5 Rh4 Rh8 Cl9 -117.9(9) 2 . . . ?
Rh3 Rh4 Rh8 Cl9 -141.3(9) . . . . ?
Rh2 Rh4 Rh8 Cl9 142.8(9) . . . . ?
C1 Rh4 Rh8 C10 98(3) . . . . ?
C8 Rh4 Rh8 C10 -2(3) . . . . ?
Sn1 Rh4 Rh8 C10 -158(3) . . . . ?
Rh6 Rh4 Rh8 C10 139(3) . . . . ?
Rh5 Rh4 Rh8 C10 -171(3) . . . . ?
Rh5 Rh4 Rh8 C10 -96(3) 2 . . . ?
Rh3 Rh4 Rh8 C10 -119(3) . . . . ?
Rh2 Rh4 Rh8 C10 165(3) . . . . ?
C10 Rh4 Rh8 C12 -129(3) . . . . ?
C1 Rh4 Rh8 C12 -32(2) . . . . ?
C8 Rh4 Rh8 C12 -131(2) . . . . ?
Sn1 Rh4 Rh8 C12 73.2(15) . . . . ?
Rh6 Rh4 Rh8 C12 9.8(15) . . . . ?
Rh5 Rh4 Rh8 C12 59.3(17) . . . . ?
Rh5 Rh4 Rh8 C12 135.2(15) 2 . . . ?
Rh3 Rh4 Rh8 C12 111.7(15) . . . . ?
Rh2 Rh4 Rh8 C12 35.8(15) . . . . ?
C10 Rh4 Rh8 C11 109(3) . . . . ?
C1 Rh4 Rh8 C11 -154(3) . . . . ?
C8 Rh4 Rh8 C11 107(2) . . . . ?
Sn1 Rh4 Rh8 C11 -49.0(19) . . . . ?
Rh6 Rh4 Rh8 C11 -112.4(19) . . . . ?
Rh5 Rh4 Rh8 C11 -63(2) . . . . ?
Rh5 Rh4 Rh8 C11 13(2) 2 . . . ?
Rh3 Rh4 Rh8 C11 -10.5(19) . . . . ?
Rh2 Rh4 Rh8 C11 -86.3(19) . . . . ?
C10 Rh4 Rh8 Rh2 -165(3) . . . . ?
C1 Rh4 Rh8 Rh2 -67.4(18) . . . . ?
C8 Rh4 Rh8 Rh2 -166.9(14) . . . . ?
Sn1 Rh4 Rh8 Rh2 37.31(19) . . . . ?
Rh6 Rh4 Rh8 Rh2 -26.0(2) . . . . ?
Rh5 Rh4 Rh8 Rh2 23.5(8) . . . . ?
Rh5 Rh4 Rh8 Rh2 99.3(2) 2 . . . ?
Rh3 Rh4 Rh8 Rh2 75.83(19) . . . . ?
C10 Rh4 Rh8 Rh3 119(3) . . . . ?
C1 Rh4 Rh8 Rh3 -143.2(18) . . . . ?
C8 Rh4 Rh8 Rh3 117.3(14) . . . . ?
Sn1 Rh4 Rh8 Rh3 -38.52(19) . . . . ?
Rh6 Rh4 Rh8 Rh3 -101.9(2) . . . . ?
Rh5 Rh4 Rh8 Rh3 -52.3(8) . . . . ?
Rh5 Rh4 Rh8 Rh3 23.5(2) 2 . . . ?
Rh2 Rh4 Rh8 Rh3 -75.83(19) . . . . ?
C12 Rh2 Rh8 Cl9 -19(3) . . . . ?
C6 Rh2 Rh8 Cl9 75.0(18) . . . . ?
C5 Rh2 Rh8 Cl9 -23(4) . . . . ?
Sn1 Rh2 Rh8 Cl9 -178.1(9) . . . . ?
Rh7 Rh2 Rh8 Cl9 118.6(9) 2 . . . ?
Rh7 Rh2 Rh8 Cl9 172.7(9) . . . . ?
Rh6 Rh2 Rh8 Cl9 -116.8(9) . . . . ?
Rh3 Rh2 Rh8 Cl9 143.4(10) . . . . ?
Rh4 Rh2 Rh8 Cl9 -140.9(10) . . . . ?
C12 Rh2 Rh8 C10 111(3) . . . . ?
C6 Rh2 Rh8 C10 -156(3) . . . . ?
C5 Rh2 Rh8 C10 107(4) . . . . ?
Sn1 Rh2 Rh8 C10 -49(2) . . . . ?
Rh7 Rh2 Rh8 C10 -112(2) 2 . . . ?
Rh7 Rh2 Rh8 C10 -58(2) . . . . ?
Rh6 Rh2 Rh8 C10 13(2) . . . . ?
Rh3 Rh2 Rh8 C10 -87(2) . . . . ?
Rh4 Rh2 Rh8 C10 -11(2) . . . . ?
C6 Rh2 Rh8 C12 94(3) . . . . ?
C5 Rh2 Rh8 C12 -4(4) . . . . ?
Sn1 Rh2 Rh8 C12 -159(2) . . . . ?
Rh7 Rh2 Rh8 C12 137(2) 2 . . . ?
Rh7 Rh2 Rh8 C12 -169(2) . . . . ?
Rh6 Rh2 Rh8 C12 -98(2) . . . . ?
Rh3 Rh2 Rh8 C12 162(2) . . . . ?
Rh4 Rh2 Rh8 C12 -122(2) . . . . ?
C12 Rh2 Rh8 C11 -123(3) . . . . ?
C6 Rh2 Rh8 C11 -30(2) . . . . ?
C5 Rh2 Rh8 C11 -127(4) . . . . ?
Sn1 Rh2 Rh8 C11 77.3(13) . . . . ?
Rh7 Rh2 Rh8 C11 14.0(13) 2 . . . ?
Rh7 Rh2 Rh8 C11 68.1(15) . . . . ?
Rh6 Rh2 Rh8 C11 138.6(13) . . . . ?
Rh3 Rh2 Rh8 C11 38.8(12) . . . . ?
Rh4 Rh2 Rh8 C11 114.5(13) . . . . ?
C12 Rh2 Rh8 Rh4 122(2) . . . . ?
C6 Rh2 Rh8 Rh4 -144.1(15) . . . . ?
C5 Rh2 Rh8 Rh4 118(3) . . . . ?
Sn1 Rh2 Rh8 Rh4 -37.16(18) . . . . ?
Rh7 Rh2 Rh8 Rh4 -100.5(2) 2 . . . ?
Rh7 Rh2 Rh8 Rh4 -46.4(7) . . . . ?
Rh6 Rh2 Rh8 Rh4 24.1(2) . . . . ?
Rh3 Rh2 Rh8 Rh4 -75.66(19) . . . . ?
C12 Rh2 Rh8 Rh3 -162(2) . . . . ?
C6 Rh2 Rh8 Rh3 -68.4(15) . . . . ?
C5 Rh2 Rh8 Rh3 -166(3) . . . . ?
Sn1 Rh2 Rh8 Rh3 38.51(18) . . . . ?
Rh7 Rh2 Rh8 Rh3 -24.8(2) 2 . . . ?
Rh7 Rh2 Rh8 Rh3 29.3(7) . . . . ?
Rh6 Rh2 Rh8 Rh3 99.76(19) . . . . ?
Rh4 Rh2 Rh8 Rh3 75.7(2) . . . . ?
C11 Rh3 Rh8 Cl9 -27(3) . . . . ?
C4 Rh3 Rh8 Cl9 70.1(18) . . . . ?
C7 Rh3 Rh8 Cl9 -26(4) . . . . ?
Sn1 Rh3 Rh8 Cl9 177.9(9) . . . . ?
Rh5 Rh3 Rh8 Cl9 114.5(9) 2 . . . ?
Rh6 Rh3 Rh8 Cl9 166.2(9) 2 . . . ?
Rh7 Rh3 Rh8 Cl9 -120.7(9) 2 . . . ?
Rh4 Rh3 Rh8 Cl9 139.5(10) . . . . ?
Rh2 Rh3 Rh8 Cl9 -143.5(10) . . . . ?
C11 Rh3 Rh8 C10 -128(3) . . . . ?
C4 Rh3 Rh8 C10 -32(2) . . . . ?
C7 Rh3 Rh8 C10 -127(5) . . . . ?
Sn1 Rh3 Rh8 C10 76.2(18) . . . . ?
Rh5 Rh3 Rh8 C10 12.8(18) 2 . . . ?
Rh6 Rh3 Rh8 C10 64.5(19) 2 . . . ?
Rh7 Rh3 Rh8 C10 137.6(18) 2 . . . ?
Rh4 Rh3 Rh8 C10 37.8(18) . . . . ?
Rh2 Rh3 Rh8 C10 114.8(18) . . . . ?
C11 Rh3 Rh8 C12 103(3) . . . . ?
C4 Rh3 Rh8 C12 -160(2) . . . . ?
C7 Rh3 Rh8 C12 105(5) . . . . ?
Sn1 Rh3 Rh8 C12 -51.8(19) . . . . ?
Rh5 Rh3 Rh8 C12 -115.3(19) 2 . . . ?
Rh6 Rh3 Rh8 C12 -64(2) 2 . . . ?
Rh7 Rh3 Rh8 C12 9.6(19) 2 . . . ?
Rh4 Rh3 Rh8 C12 -90.2(19) . . . . ?
Rh2 Rh3 Rh8 C12 -13.3(19) . . . . ?
C4 Rh3 Rh8 C11 97(3) . . . . ?
C7 Rh3 Rh8 C11 1(5) . . . . ?
Sn1 Rh3 Rh8 C11 -155(3) . . . . ?
Rh5 Rh3 Rh8 C11 141(3) 2 . . . ?
Rh6 Rh3 Rh8 C11 -167(3) 2 . . . ?
Rh7 Rh3 Rh8 C11 -94(3) 2 . . . ?
Rh4 Rh3 Rh8 C11 166(3) . . . . ?
Rh2 Rh3 Rh8 C11 -117(3) . . . . ?
C11 Rh3 Rh8 Rh4 -166(3) . . . . ?
C4 Rh3 Rh8 Rh4 -69.5(15) . . . . ?
C7 Rh3 Rh8 Rh4 -165(4) . . . . ?
Sn1 Rh3 Rh8 Rh4 38.4(2) . . . . ?
Rh5 Rh3 Rh8 Rh4 -25.0(2) 2 . . . ?
Rh6 Rh3 Rh8 Rh4 26.7(7) 2 . . . ?
Rh7 Rh3 Rh8 Rh4 99.8(2) 2 . . . ?
Rh2 Rh3 Rh8 Rh4 76.94(19) . . . . ?
C11 Rh3 Rh8 Rh2 117(3) . . . . ?
C4 Rh3 Rh8 Rh2 -146.4(15) . . . . ?
C7 Rh3 Rh8 Rh2 118(4) . . . . ?
Sn1 Rh3 Rh8 Rh2 -38.55(19) . . . . ?
Rh5 Rh3 Rh8 Rh2 -102.0(2) 2 . . . ?
Rh6 Rh3 Rh8 Rh2 -50.3(7) 2 . . . ?
Rh7 Rh3 Rh8 Rh2 22.9(2) 2 . . . ?
Rh4 Rh3 Rh8 Rh2 -76.94(19) . . . . ?
C10 Rh4 C1 O1 -8(7) . . . . ?
C8 Rh4 C1 O1 88(7) . . . . ?
Rh8 Rh4 C1 O1 -66(6) . . . . ?
Sn1 Rh4 C1 O1 -164(6) . . . . ?
Rh6 Rh4 C1 O1 178(8) . . . . ?
Rh5 Rh4 C1 O1 135(6) . . . . ?
Rh5 Rh4 C1 O1 148(4) 2 . . . ?
Rh3 Rh4 C1 O1 -107(6) . . . . ?
Rh2 Rh4 C1 O1 -117(7) . . . . ?
C10 Rh4 C1 Rh6 174(3) . . . . ?
C8 Rh4 C1 Rh6 -90(2) . . . . ?
Rh8 Rh4 C1 Rh6 116.3(19) . . . . ?
Sn1 Rh4 C1 Rh6 18(2) . . . . ?
Rh5 Rh4 C1 Rh6 -43.3(19) . . . . ?
Rh5 Rh4 C1 Rh6 -30(6) 2 . . . ?
Rh3 Rh4 C1 Rh6 74(3) . . . . ?
Rh2 Rh4 C1 Rh6 65.2(18) . . . . ?
C13 Rh6 C1 O1 23(7) . . . . ?
C2 Rh6 C1 O1 -88(7) . . . . ?
C7 Rh6 C1 O1 -50(14) 2 . . . ?
Rh5 Rh6 C1 O1 -133(7) . . . . ?
Rh3 Rh6 C1 O1 -159(5) 2 . . . ?
Rh4 Rh6 C1 O1 -178(9) . . . . ?
Sn1 Rh6 C1 O1 166(7) . . . . ?
Rh2 Rh6 C1 O1 115(7) . . . . ?
C13 Rh6 C1 Rh4 -159(3) . . . . ?
C2 Rh6 C1 Rh4 90(3) . . . . ?
C7 Rh6 C1 Rh4 128(8) 2 . . . ?
Rh5 Rh6 C1 Rh4 45(2) . . . . ?
Rh3 Rh6 C1 Rh4 19(4) 2 . . . ?
Sn1 Rh6 C1 Rh4 -16(2) . . . . ?
Rh2 Rh6 C1 Rh4 -67.0(18) . . . . ?
C13 Rh6 C2 O2 5(9) . . . . ?
C1 Rh6 C2 O2 91(8) . . . . ?
C7 Rh6 C2 O2 -80(8) 2 . . . ?
Rh5 Rh6 C2 O2 -173(10) . . . . ?
Rh3 Rh6 C2 O2 -122(8) 2 . . . ?
Rh4 Rh6 C2 O2 133(8) . . . . ?
Sn1 Rh6 C2 O2 -175(7) . . . . ?
Rh2 Rh6 C2 O2 133(7) . . . . ?
C13 Rh6 C2 Rh5 177(3) . . . . ?
C1 Rh6 C2 Rh5 -97(3) . . . . ?
C7 Rh6 C2 Rh5 92(2) 2 . . . ?
Rh3 Rh6 C2 Rh5 51.0(18) 2 . . . ?
Rh4 Rh6 C2 Rh5 -54.9(18) . . . . ?
Sn1 Rh6 C2 Rh5 -3(2) . . . . ?
Rh2 Rh6 C2 Rh5 -54(4) . . . . ?
C14 Rh5 C2 O2 -7(8) . . . . ?
C4 Rh5 C2 O2 81(7) 2 . . . ?
C8 Rh5 C2 O2 -88(7) . . . . ?
Rh6 Rh5 C2 O2 173(9) . . . . ?
Rh3 Rh5 C2 O2 122(7) 2 . . . ?
Rh4 Rh5 C2 O2 -132(7) . . . . ?
Sn1 Rh5 C2 O2 176(7) . . . . ?
Rh4 Rh5 C2 O2 129(6) 2 . . . ?
C14 Rh5 C2 Rh6 -180(3) . . . . ?
C4 Rh5 C2 Rh6 -92(2) 2 . . . ?
C8 Rh5 C2 Rh6 99(2) . . . . ?
Rh3 Rh5 C2 Rh6 -51.1(18) 2 . . . ?
Rh4 Rh5 C2 Rh6 54.8(18) . . . . ?
Sn1 Rh5 C2 Rh6 3(2) . . . . ?
Rh4 Rh5 C2 Rh6 -44(4) 2 . . . ?
C9 Rh7 C3 O3 -147(50) . . . . ?
C6 Rh7 C3 O3 128(50) 2 . . . ?
C5 Rh7 C3 O3 -64(50) . . . . ?
Rh7 Rh7 C3 O3 -148(47) 2 . . . ?
Rh2 Rh7 C3 O3 118(50) 2 . . . ?
Rh2 Rh7 C3 O3 -51(51) . . . . ?
Sn1 Rh7 C3 O3 35(53) . . . . ?
Rh3 Rh7 C3 O3 58(50) 2 . . . ?
C11 Rh3 C4 O4 -1(7) . . . . ?
C7 Rh3 C4 O4 90(7) . . . . ?
Rh8 Rh3 C4 O4 -59(7) . . . . ?
Sn1 Rh3 C4 O4 -157(6) . . . . ?
Rh5 Rh3 C4 O4 -174(8) 2 . . . ?
Rh6 Rh3 C4 O4 142(7) 2 . . . ?
Rh7 Rh3 C4 O4 151(4) 2 . . . ?
Rh4 Rh3 C4 O4 -110(7) . . . . ?
Rh2 Rh3 C4 O4 -97(7) . . . . ?
C11 Rh3 C4 Rh5 173(2) . . . 2 ?
C7 Rh3 C4 Rh5 -97(3) . . . 2 ?
Rh8 Rh3 C4 Rh5 115.0(15) . . . 2 ?
Sn1 Rh3 C4 Rh5 17(2) . . . 2 ?
Rh6 Rh3 C4 Rh5 -44.0(15) 2 . . 2 ?
Rh7 Rh3 C4 Rh5 -36(5) 2 . . 2 ?
Rh4 Rh3 C4 Rh5 63.5(14) . . . 2 ?
Rh2 Rh3 C4 Rh5 76(2) . . . 2 ?
C12 Rh2 C5 O5 5(7) . . . . ?
C6 Rh2 C5 O5 -89(7) . . . . ?
Rh8 Rh2 C5 O5 8(9) . . . . ?
Sn1 Rh2 C5 O5 162(6) . . . . ?
Rh7 Rh2 C5 O5 -136(7) 2 . . . ?
Rh7 Rh2 C5 O5 -179(8) . . . . ?
Rh6 Rh2 C5 O5 109(7) . . . . ?
Rh3 Rh2 C5 O5 -147(4) . . . . ?
Rh4 Rh2 C5 O5 102(7) . . . . ?
C12 Rh2 C5 Rh7 -176(2) . . . . ?
C6 Rh2 C5 Rh7 90(2) . . . . ?
Rh8 Rh2 C5 Rh7 -172.8(17) . . . . ?
Sn1 Rh2 C5 Rh7 -18.8(19) . . . . ?
Rh7 Rh2 C5 Rh7 42.8(15) 2 . . . ?
Rh6 Rh2 C5 Rh7 -71.9(14) . . . . ?
Rh3 Rh2 C5 Rh7 32(4) . . . . ?
Rh4 Rh2 C5 Rh7 -79(2) . . . . ?
C3 Rh7 C5 O5 -16(7) . . . . ?
C9 Rh7 C5 O5 89(7) . . . . ?
C6 Rh7 C5 O5 40(13) 2 . . . ?
Rh7 Rh7 C5 O5 135(7) 2 . . . ?
Rh2 Rh7 C5 O5 161(5) 2 . . . ?
Rh2 Rh7 C5 O5 179(8) . . . . ?
Sn1 Rh7 C5 O5 -164(6) . . . . ?
Rh3 Rh7 C5 O5 -110(6) 2 . . . ?
C3 Rh7 C5 Rh2 165(3) . . . . ?
C9 Rh7 C5 Rh2 -89.6(19) . . . . ?
C6 Rh7 C5 Rh2 -139(7) 2 . . . ?
Rh7 Rh7 C5 Rh2 -44.1(16) 2 . . . ?
Rh2 Rh7 C5 Rh2 -18(4) 2 . . . ?
Sn1 Rh7 C5 Rh2 17.0(18) . . . . ?
Rh3 Rh7 C5 Rh2 71(2) 2 . . . ?
C12 Rh2 C6 O6 -15(7) . . . . ?
C5 Rh2 C6 O6 79(7) . . . . ?
Rh8 Rh2 C6 O6 -73(7) . . . . ?
Sn1 Rh2 C6 O6 -171(6) . . . . ?
Rh7 Rh2 C6 O6 168(8) 2 . . . ?
Rh7 Rh2 C6 O6 127(7) . . . . ?
Rh6 Rh2 C6 O6 144(4) . . . . ?
Rh3 Rh2 C6 O6 -126(7) . . . . ?
Rh4 Rh2 C6 O6 -112(6) . . . . ?
C12 Rh2 C6 Rh7 178(2) . . . 2 ?
C5 Rh2 C6 Rh7 -89(2) . . . 2 ?
Rh8 Rh2 C6 Rh7 119.4(14) . . . 2 ?
Sn1 Rh2 C6 Rh7 21.6(18) . . . 2 ?
Rh7 Rh2 C6 Rh7 -40.4(15) . . . 2 ?
Rh6 Rh2 C6 Rh7 -24(6) . . . 2 ?
Rh3 Rh2 C6 Rh7 66.5(13) . . . 2 ?
Rh4 Rh2 C6 Rh7 81(2) . . . 2 ?
C11 Rh3 C7 O7 17(15) . . . . ?
C4 Rh3 C7 O7 -81(15) . . . . ?
Rh8 Rh3 C7 O7 15(19) . . . . ?
Sn1 Rh3 C7 O7 170(14) . . . . ?
Rh5 Rh3 C7 O7 -127(15) 2 . . . ?
Rh6 Rh3 C7 O7 -170(17) 2 . . . ?
Rh7 Rh3 C7 O7 118(15) 2 . . . ?
Rh4 Rh3 C7 O7 -134(13) . . . . ?
Rh2 Rh3 C7 O7 106(15) . . . . ?
C11 Rh3 C7 Rh6 -174(3) . . . 2 ?
C4 Rh3 C7 Rh6 89(2) . . . 2 ?
Rh8 Rh3 C7 Rh6 -175(2) . . . 2 ?
Sn1 Rh3 C7 Rh6 -20(3) . . . 2 ?
Rh5 Rh3 C7 Rh6 42.7(19) 2 . . 2 ?
Rh7 Rh3 C7 Rh6 -71.9(16) 2 . . 2 ?
Rh4 Rh3 C7 Rh6 36(6) . . . 2 ?
Rh2 Rh3 C7 Rh6 -84(3) . . . 2 ?
C10 Rh4 C8 O8 4(3) . . . . ?
C1 Rh4 C8 O8 -94(2) . . . . ?
Rh8 Rh4 C8 O8 6(2) . . . . ?
Sn1 Rh4 C8 O8 160.5(14) . . . . ?
Rh6 Rh4 C8 O8 -137.9(14) . . . . ?
Rh5 Rh4 C8 O8 -179.3(16) . . . . ?
Rh5 Rh4 C8 O8 106.7(14) 2 . . . ?
Rh3 Rh4 C8 O8 101(2) . . . . ?
Rh2 Rh4 C8 O8 -152(2) . . . . ?
C10 Rh4 C8 Rh5 -177(2) . . . . ?
C1 Rh4 C8 Rh5 85.3(18) . . . . ?
Rh8 Rh4 C8 Rh5 -175.1(9) . . . . ?
Sn1 Rh4 C8 Rh5 -20.2(8) . . . . ?
Rh6 Rh4 C8 Rh5 41.4(6) . . . . ?
Rh5 Rh4 C8 Rh5 -74.0(6) 2 . . . ?
Rh3 Rh4 C8 Rh5 -79.3(16) . . . . ?
Rh2 Rh4 C8 Rh5 28(2) . . . . ?
C14 Rh5 C8 O8 -16(3) . . . . ?
C2 Rh5 C8 O8 93(2) . . . . ?
C4 Rh5 C8 O8 48(7) 2 . . . ?
Rh6 Rh5 C8 O8 136.4(15) . . . . ?
Rh3 Rh5 C8 O8 164.4(17) 2 . . . ?
Rh4 Rh5 C8 O8 179.3(17) . . . . ?
Sn1 Rh5 C8 O8 -162.5(15) . . . . ?
Rh4 Rh5 C8 O8 -108.6(17) 2 . . . ?
C14 Rh5 C8 Rh4 164(2) . . . . ?
C2 Rh5 C8 Rh4 -86.4(16) . . . . ?
C4 Rh5 C8 Rh4 -131(6) 2 . . . ?
Rh6 Rh5 C8 Rh4 -42.9(6) . . . . ?
Rh3 Rh5 C8 Rh4 -14.8(16) 2 . . . ?
Sn1 Rh5 C8 Rh4 18.2(7) . . . . ?
Rh4 Rh5 C8 Rh4 72.1(12) 2 . . . ?
C3 Rh7 C9 O9 1(2) . . . . ?
C6 Rh7 C9 O9 85.5(12) 2 . . . ?
C5 Rh7 C9 O9 -83.2(13) . . . . ?
Rh7 Rh7 C9 O9 180.000(1) 2 . . . ?
Rh2 Rh7 C9 O9 126.88(13) 2 . . . ?
Rh2 Rh7 C9 O9 -127.11(14) . . . . ?
Sn1 Rh7 C9 O9 180.0 . . . . ?
Rh3 Rh7 C9 O9 129.5(12) 2 . . . ?
C3 Rh7 C9 Rh7 -179(2) . . . 2 ?
C6 Rh7 C9 Rh7 -94.5(12) 2 . . 2 ?
C5 Rh7 C9 Rh7 96.8(13) . . . 2 ?
Rh2 Rh7 C9 Rh7 -53.12(13) 2 . . 2 ?
Rh2 Rh7 C9 Rh7 52.89(14) . . . 2 ?
Sn1 Rh7 C9 Rh7 0.0 . . . 2 ?
Rh3 Rh7 C9 Rh7 -50.5(12) 2 . . 2 ?
C1 Rh4 C10 O10 83(14) . . . . ?
C8 Rh4 C10 O10 -10(14) . . . . ?
Rh8 Rh4 C10 O10 170(15) . . . . ?
Sn1 Rh4 C10 O10 -145(11) . . . . ?
Rh6 Rh4 C10 O10 90(14) . . . . ?
Rh5 Rh4 C10 O10 -15(17) . . . . ?
Rh5 Rh4 C10 O10 -88(14) 2 . . . ?
Rh3 Rh4 C10 O10 -144(14) . . . . ?
Rh2 Rh4 C10 O10 158(13) . . . . ?
C1 Rh4 C10 Rh8 -88(2) . . . . ?
C8 Rh4 C10 Rh8 179.2(14) . . . . ?
Sn1 Rh4 C10 Rh8 45(5) . . . . ?
Rh6 Rh4 C10 Rh8 -81(3) . . . . ?
Rh5 Rh4 C10 Rh8 175.0(16) . . . . ?
Rh5 Rh4 C10 Rh8 101.5(15) 2 . . . ?
Rh3 Rh4 C10 Rh8 45.6(16) . . . . ?
Rh2 Rh4 C10 Rh8 -13(2) . . . . ?
Cl9 Rh8 C10 O10 -9(8) . . . . ?
C12 Rh8 C10 O10 -109(8) . . . . ?
C11 Rh8 C10 O10 91(8) . . . . ?
Rh4 Rh8 C10 O10 -174(10) . . . . ?
Rh2 Rh8 C10 O10 -158(7) . . . . ?
Rh3 Rh8 C10 O10 130(8) . . . . ?
Cl9 Rh8 C10 Rh4 165(2) . . . . ?
C12 Rh8 C10 Rh4 65(3) . . . . ?
C11 Rh8 C10 Rh4 -96(3) . . . . ?
Rh2 Rh8 C10 Rh4 16(3) . . . . ?
Rh3 Rh8 C10 Rh4 -56(2) . . . . ?
C4 Rh3 C11 O11 100(11) . . . . ?
C7 Rh3 C11 O11 9(12) . . . . ?
Rh8 Rh3 C11 O11 -171(13) . . . . ?
Sn1 Rh3 C11 O11 -124(10) . . . . ?
Rh5 Rh3 C11 O11 109(11) 2 . . . ?
Rh6 Rh3 C11 O11 1(14) 2 . . . ?
Rh7 Rh3 C11 O11 -70(12) 2 . . . ?
Rh4 Rh3 C11 O11 177(11) . . . . ?
Rh2 Rh3 C11 O11 -125(11) . . . . ?
C4 Rh3 C11 Rh8 -88(2) . . . . ?
C7 Rh3 C11 Rh8 -179(3) . . . . ?
Sn1 Rh3 C11 Rh8 48(4) . . . . ?
Rh5 Rh3 C11 Rh8 -80(3) 2 . . . ?
Rh6 Rh3 C11 Rh8 172.3(15) 2 . . . ?
Rh7 Rh3 C11 Rh8 101.6(13) 2 . . . ?
Rh4 Rh3 C11 Rh8 -12(2) . . . . ?
Rh2 Rh3 C11 Rh8 46.1(14) . . . . ?
Cl9 Rh8 C11 O11 -24(8) . . . . ?
C10 Rh8 C11 O11 -123(8) . . . . ?
C12 Rh8 C11 O11 76(8) . . . . ?
Rh4 Rh8 C11 O11 -172(7) . . . . ?
Rh2 Rh8 C11 O11 115(8) . . . . ?
Rh3 Rh8 C11 O11 173(10) . . . . ?
Cl9 Rh8 C11 Rh3 162.4(17) . . . . ?
C10 Rh8 C11 Rh3 64(3) . . . . ?
C12 Rh8 C11 Rh3 -98(3) . . . . ?
Rh4 Rh8 C11 Rh3 14(3) . . . . ?
Rh2 Rh8 C11 Rh3 -58.1(19) . . . . ?
C6 Rh2 C12 O12 119(12) . . . . ?
C5 Rh2 C12 O12 25(12) . . . . ?
Rh8 Rh2 C12 O12 -153(13) . . . . ?
Sn1 Rh2 C12 O12 -110(11) . . . . ?
Rh7 Rh2 C12 O12 122(11) 2 . . . ?
Rh7 Rh2 C12 O12 21(14) . . . . ?
Rh6 Rh2 C12 O12 -54(12) . . . . ?
Rh3 Rh2 C12 O12 -169(11) . . . . ?
Rh4 Rh2 C12 O12 -110(12) . . . . ?
C6 Rh2 C12 Rh8 -88(2) . . . . ?
C5 Rh2 C12 Rh8 178(2) . . . . ?
Sn1 Rh2 C12 Rh8 43(4) . . . . ?
Rh7 Rh2 C12 Rh8 -85(3) 2 . . . ?
Rh7 Rh2 C12 Rh8 173.7(14) . . . . ?
Rh6 Rh2 C12 Rh8 99.2(13) . . . . ?
Rh3 Rh2 C12 Rh8 -16(2) . . . . ?
Rh4 Rh2 C12 Rh8 43.1(14) . . . . ?
Cl9 Rh8 C12 O12 -28(7) . . . . ?
C10 Rh8 C12 O12 71(7) . . . . ?
C11 Rh8 C12 O12 -128(6) . . . . ?
Rh4 Rh8 C12 O12 110(7) . . . . ?
Rh2 Rh8 C12 O12 165(8) . . . . ?
Rh3 Rh8 C12 O12 -177(6) . . . . ?
Cl9 Rh8 C12 Rh2 167.6(17) . . . . ?
C10 Rh8 C12 Rh2 -94(3) . . . . ?
C11 Rh8 C12 Rh2 67(3) . . . . ?
Rh4 Rh8 C12 Rh2 -54.3(19) . . . . ?
Rh3 Rh8 C12 Rh2 18(2) . . . . ?
C2 Rh6 C13 O13 70(60) . . . . ?
C1 Rh6 C13 O13 -11(59) . . . . ?
C7 Rh6 C13 O13 155(59) 2 . . . ?
Rh5 Rh6 C13 O13 75(61) . . . . ?
Rh3 Rh6 C13 O13 170(58) 2 . . . ?
Rh4 Rh6 C13 O13 -28(61) . . . . ?
Sn1 Rh6 C13 O13 -110(58) . . . . ?
Rh2 Rh6 C13 O13 -84(59) . . . . ?
C2 Rh5 C14 O14 33(38) . . . . ?
C4 Rh5 C14 O14 -52(37) 2 . . . ?
C8 Rh5 C14 O14 114(37) . . . . ?
Rh6 Rh5 C14 O14 32(40) . . . . ?
Rh3 Rh5 C14 O14 -67(38) 2 . . . ?
Rh4 Rh5 C14 O14 127(36) . . . . ?
Sn1 Rh5 C14 O14 -152(34) . . . . ?
Rh4 Rh5 C14 O14 -126(37) 2 . . . ?
C104 N1 C100 C101 65(8) . . . . ?
C106 N1 C100 C101 -175(7) . . . . ?
C102 N1 C100 C101 -55(8) . . . . ?
C104 N1 C102 C103 67(7) . . . . ?
C106 N1 C102 C103 -53(7) . . . . ?
C100 N1 C102 C103 -173(7) . . . . ?
C106 N1 C104 C105 -57(10) . . . . ?
C100 N1 C104 C105 64(10) . . . . ?
C102 N1 C104 C105 -177(9) . . . . ?
C104 N1 C106 C107 154(9) . . . . ?
C100 N1 C106 C107 34(10) . . . . ?
C102 N1 C106 C107 -85(9) . . . . ?
C202 N2 C200 C201 -67(8) . . . . ?
C204 N2 C200 C201 171(7) . . . . ?
C206 N2 C200 C201 53(8) . . . . ?
C204 N2 C202 C203 -66(6) . . . . ?
C200 N2 C202 C203 172(6) . . . . ?
C206 N2 C202 C203 53(7) . . . . ?
C202 N2 C204 C205 -51(6) . . . . ?
C200 N2 C204 C205 70(6) . . . . ?
C206 N2 C204 C205 -171(6) . . . . ?
C202 N2 C206 C207 175(6) . . . . ?
C204 N2 C206 C207 -64(6) . . . . ?
C200 N2 C206 C207 55(7) . . . . ?
